data_7021311
loop_
_publ_author_name
'Ficks, Arne'
'Harrington, Ross W.'
'Higham, Lee J.'

_publ_section_title
;
 Chiral MOP-phosphonite ligands: synthesis, characterisation and
 interconversion of \h(1),\h(6)-(\s-P, \p-arene) chelated rhodium(i)
 complexes.
;
_journal_issue 18
_journal_name_full 'Dalton transactions (Cambridge, England : 2003)'
_journal_page_first 6302
_journal_page_last 6305
_journal_paper_doi 10.1039/c3dt50482d
_journal_volume 42
_journal_year 2013
_chemical_absolute_configuration ad
_chemical_formula_moiety 'C82 H54 O6 P2 Rh +, B F4 -, 2 C4 H10 O'
_chemical_formula_sum 'C90 H74 B F4 O8 P2 Rh'
_chemical_formula_weight 1535.15
_chemical_name_systematic
;
?
;
_space_group_IT_number 19
_symmetry_cell_setting orthorhombic
_symmetry_space_group_name_Hall 'P 2ac 2ab'
_symmetry_space_group_name_H-M 'P 21 21 21'
_atom_sites_solution_hydrogens geom
_atom_sites_solution_primary direct
_atom_sites_solution_secondary difmap
_audit_creation_method SHELXL-97
_cell_angle_alpha 90.00
_cell_angle_beta 90.00
_cell_angle_gamma 90.00
_cell_formula_units_Z 4
_cell_length_a 14.0434(4)
_cell_length_b 20.3321(6)
_cell_length_c 25.7605(6)
_cell_measurement_reflns_used 19157
_cell_measurement_temperature 150(2)
_cell_measurement_theta_max 62.4304
_cell_measurement_theta_min 1.7133
_cell_volume 7355.4(3)
_computing_cell_refinement
;
CrysAlisPro, Oxford Diffraction Ltd.,
Version 1.171.34.44 (release 25-10-2010 CrysAlis171 .NET)
(compiled Oct 25 2010,18:11:34)
;
_computing_data_collection
;
CrysAlisPro, Oxford Diffraction Ltd.,
Version 1.171.34.44 (release 25-10-2010 CrysAlis171 .NET)
(compiled Oct 25 2010,18:11:34)
;
_computing_data_reduction
;
CrysAlisPro, Oxford Diffraction Ltd.,
Version 1.171.34.44 (release 25-10-2010 CrysAlis171 .NET)
(compiled Oct 25 2010,18:11:34)
;
_computing_molecular_graphics 'Bruker SHELXTL'
_computing_publication_material 'Bruker SHELXTL and local programs'
_computing_structure_refinement 'Bruker SHELXTL'
_computing_structure_solution 'SHELXS-97 (Sheldrick, 2008)'
_diffrn_ambient_temperature 150(2)
_diffrn_detector_area_resol_mean 10.3968
_diffrn_measured_fraction_theta_full 0.994
_diffrn_measured_fraction_theta_max 0.994
_diffrn_measurement_device_type 'Xcalibur, Atlas, Gemini ultra'
_diffrn_measurement_method 'thick-slice \w scans'
_diffrn_radiation_monochromator 'mirror optics'
_diffrn_radiation_source 'fine-focus sealed tube'
_diffrn_radiation_type CuK\a
_diffrn_radiation_wavelength 1.54178
_diffrn_reflns_av_R_equivalents 0.0542
_diffrn_reflns_av_sigmaI/netI 0.0478
_diffrn_reflns_limit_h_max 14
_diffrn_reflns_limit_h_min -14
_diffrn_reflns_limit_k_max 21
_diffrn_reflns_limit_k_min -21
_diffrn_reflns_limit_l_max 27
_diffrn_reflns_limit_l_min -27
_diffrn_reflns_number 36016
_diffrn_reflns_theta_full 54.24
_diffrn_reflns_theta_max 54.24
_diffrn_reflns_theta_min 7.67
_exptl_absorpt_coefficient_mu 2.864
_exptl_absorpt_correction_T_max 0.8700
_exptl_absorpt_correction_T_min 0.5981
_exptl_absorpt_correction_type multi-scan
_exptl_absorpt_process_details
;
'Thu Jan 13 11:41:54 2011'
;
_exptl_crystal_colour orange
_exptl_crystal_density_diffrn 1.386
_exptl_crystal_density_method 'not measured'
_exptl_crystal_description rod
_exptl_crystal_F_000 3176
_exptl_crystal_size_max 0.20
_exptl_crystal_size_mid 0.05
_exptl_crystal_size_min 0.05
_refine_diff_density_max 0.798
_refine_diff_density_min -0.501
_refine_diff_density_rms 0.057
_refine_ls_abs_structure_details 'Flack H D (1983), Acta Cryst. A39, 876-881'
_refine_ls_abs_structure_Flack -0.037(7)
_refine_ls_extinction_method none
_refine_ls_goodness_of_fit_ref 1.027
_refine_ls_hydrogen_treatment constr
_refine_ls_matrix_type full
_refine_ls_number_parameters 961
_refine_ls_number_reflns 8935
_refine_ls_number_restraints 0
_refine_ls_restrained_S_all 1.027
_refine_ls_R_factor_all 0.0461
_refine_ls_R_factor_gt 0.0401
_refine_ls_shift/su_max 0.013
_refine_ls_shift/su_mean 0.000
_refine_ls_structure_factor_coef Fsqd
_refine_ls_weighting_details 'calc w=1/[\s^2^(Fo^2^)+(0.0625P)^2^+3.0906P] where P=(Fo^2^+2Fc^2^)/3'
_refine_ls_weighting_scheme calc
_refine_ls_wR_factor_gt 0.0986
_refine_ls_wR_factor_ref 0.1031
_reflns_number_gt 8181
_reflns_number_total 8935
_reflns_threshold_expression I>2\s(I)
_cod_data_source_file c3dt50482d.txt
_cod_data_source_block ljh71_4b
_cod_database_code 7021311
_computing_special_details
;
TITL ljh71 in P2(1)2(1)2(1)
CELL 1.54178 14.0434 20.3321 25.7605 90.000 90.000 90.000
ZERR 4.00 0.0004 0.0006 0.0006 0.000 0.000 0.000
LATT -1
SYMM 0.5-X, -Y, 0.5+Z
SYMM -X, 0.5+Y, 0.5-Z
SYMM 0.5+X, 0.5-Y, -Z
SFAC C H B O F P RH
UNIT 360 296 4 32 16 8 4
TEMP -123
L.S. 8
BOND $H
CONF
SIZE 0.20 0.05 0.05
FMAP 2
PLAN 5
SHEL 5.8 0.95
ACTA
REM EXTI 0.000000
WGHT 0.062500 3.090600
FVAR 1.03509
RH1 7 0.879706 0.392397 0.882799 11.00000 0.02692 0.02172 =
0.03292 -0.00134 -0.00076 0.00180
P1 6 0.765041 0.329756 0.850579 11.00000 0.02915 0.02247 =
0.02450 0.00025 0.00136 0.00128
P2 6 0.786552 0.473809 0.905326 11.00000 0.02695 0.02564 =
0.02842 -0.00088 -0.00134 0.00090
O1 4 0.751406 0.328988 0.788486 11.00000 0.03127 0.02553 =
0.02841 0.00069 0.00387 0.00299
O2 4 0.662122 0.356611 0.869406 11.00000 0.02717 0.02730 =
0.02824 -0.00123 -0.00188 -0.00078
O3 4 0.650120 0.200318 0.753762 11.00000 0.03887 0.03920 =
0.03657 -0.00378 -0.00886 -0.00173
O4 4 0.712389 0.477143 0.953352 11.00000 0.03006 0.03362 =
0.02965 0.00368 -0.00329 0.00427
O5 4 0.723349 0.502107 0.857619 11.00000 0.03161 0.02626 =
0.02588 -0.00232 0.00273 0.00326
O6 4 0.995805 0.420621 0.992336 11.00000 0.04720 0.03409 =
0.03768 0.00682 -0.01224 -0.00418
O7 4 0.357702 0.900756 0.904494 11.00000 0.28521 0.04893 =
0.11419 0.01531 -0.06559 -0.01838
O8 4 1.040346 0.424298 0.607073 11.00000 0.13334 0.05299 =
0.04210 0.00331 -0.01858 -0.01177
B1 3 0.701156 0.287888 1.075302 11.00000 0.05493 0.03808 =
0.02657 0.00100 -0.00969 -0.00853
F1 5 0.766062 0.277668 1.037837 11.00000 0.20968 0.16487 =
0.06282 -0.03668 0.06280 -0.08948
F2 5 0.728258 0.342735 1.099254 11.00000 0.11885 0.08993 =
0.17241 -0.07474 0.06378 -0.04332
F3 5 0.611182 0.294370 1.060521 11.00000 0.08981 0.13706 =
0.29707 0.16610 -0.11347 -0.06708
F4 5 0.703801 0.236588 1.109890 11.00000 0.05416 0.08961 =
0.09911 0.04875 -0.00796 -0.00010
C1 1 0.723614 0.390363 0.767530 11.00000 0.03459 0.02544 =
0.02866 0.00513 0.00160 0.00362
C2 1 0.795400 0.427267 0.743204 11.00000 0.03155 0.03565 =
0.03551 -0.00197 0.00429 -0.00259
AFIX 43
H2A 2 0.858832 0.411200 0.741357 11.00000 -1.20000
AFIX 0
C3 1 0.771882 0.486807 0.722259 11.00000 0.04942 0.04102 =
0.03378 0.01278 0.01024 -0.00626
AFIX 43
H3A 2 0.819531 0.512307 0.705522 11.00000 -1.20000
AFIX 0
C4 1 0.678344 0.510868 0.725103 11.00000 0.04978 0.02973 =
0.03160 -0.00286 0.00711 0.00050
C5 1 0.653109 0.574396 0.703114 11.00000 0.07070 0.02780 =
0.03894 0.01273 0.00389 -0.00141
AFIX 43
H5A 2 0.699924 0.599412 0.685259 11.00000 -1.20000
AFIX 0
C6 1 0.563926 0.598096 0.707835 11.00000 0.07182 0.02637 =
0.03998 0.00677 -0.00555 0.00456
AFIX 43
H6A 2 0.548000 0.639219 0.692631 11.00000 -1.20000
AFIX 0
C7 1 0.494567 0.562560 0.734983 11.00000 0.04684 0.03871 =
0.03993 -0.00434 0.00073 0.00969
AFIX 43
H7A 2 0.432527 0.580536 0.738834 11.00000 -1.20000
AFIX 0
C8 1 0.514662 0.502321 0.756080 11.00000 0.03605 0.02094 =
0.03617 -0.00107 -0.00638 0.00505
AFIX 43
H8A 2 0.466619 0.479421 0.774717 11.00000 -1.20000
AFIX 0
C9 1 0.605989 0.473657 0.750527 11.00000 0.04648 0.02446 =
0.02317 -0.00071 -0.00508 -0.00074
C10 1 0.630784 0.409048 0.770709 11.00000 0.02819 0.02246 =
0.02590 0.00039 -0.00292 -0.00228
C11 1 0.558858 0.365501 0.795861 11.00000 0.03127 0.02307 =
0.02700 -0.00088 0.00498 0.00667
C12 1 0.468317 0.347887 0.772514 11.00000 0.02814 0.02529 =
0.02800 -0.00936 -0.00031 0.00868
C13 1 0.442517 0.367683 0.721682 11.00000 0.03913 0.02330 =
0.04013 -0.00447 -0.00167 0.00893
AFIX 43
H13A 2 0.487386 0.390117 0.700513 11.00000 -1.20000
AFIX 0
C14 1 0.353728 0.354721 0.703003 11.00000 0.03861 0.03023 =
0.03700 -0.00860 -0.01275 0.00787
AFIX 43
H14A 2 0.336459 0.369759 0.669380 11.00000 -1.20000
AFIX 0
C15 1 0.287551 0.319503 0.732726 11.00000 0.03388 0.04658 =
0.05419 -0.01895 -0.00816 0.00962
AFIX 43
H15A 2 0.225163 0.312294 0.719654 11.00000 -1.20000
AFIX 0
C16 1 0.311786 0.295854 0.779619 11.00000 0.03597 0.03504 =
0.04304 -0.00694 0.00648 -0.00382
AFIX 43
H16A 2 0.266940 0.270814 0.798899 11.00000 -1.20000
AFIX 0
C17 1 0.403417 0.307807 0.800669 11.00000 0.02848 0.03335 =
0.03470 -0.00640 0.00400 0.00324
C18 1 0.430209 0.280822 0.848805 11.00000 0.03086 0.03161 =
0.03820 -0.00434 0.00690 -0.00232
AFIX 43
H18A 2 0.387509 0.252848 0.866988 11.00000 -1.20000
AFIX 0
C19 1 0.517262 0.294742 0.869371 11.00000 0.03353 0.02875 =
0.02560 0.00340 0.00391 0.00597
AFIX 43
H19A 2 0.535863 0.275239 0.901311 11.00000 -1.20000
AFIX 0
C20 1 0.579910 0.337903 0.843556 11.00000 0.02542 0.02360 =
0.02850 -0.00420 0.00048 0.00074
C21 1 0.760537 0.242914 0.867510 11.00000 0.02822 0.02236 =
0.03307 -0.00006 -0.00448 0.00228
C22 1 0.738911 0.234326 0.920858 11.00000 0.03867 0.02914 =
0.02658 -0.00200 -0.00287 0.00413
AFIX 43
H22A 2 0.731711 0.271845 0.942484 11.00000 -1.20000
AFIX 0
C23 1 0.728408 0.173738 0.941369 11.00000 0.04511 0.03512 =
0.03120 0.00299 -0.00525 -0.00169
AFIX 43
H23A 2 0.714856 0.169237 0.977324 11.00000 -1.20000
AFIX 0
C24 1 0.737226 0.116883 0.910271 11.00000 0.03714 0.03189 =
0.03715 0.00574 0.00145 0.00113
C25 1 0.723176 0.052832 0.930625 11.00000 0.07888 0.03830 =
0.05487 0.00693 0.01345 -0.00425
AFIX 43
H25A 2 0.706998 0.047425 0.966178 11.00000 -1.20000
AFIX 0
C26 1 0.732613 -0.000556 0.899864 11.00000 0.08767 0.02787 =
0.07197 0.01619 0.02145 -0.00597
AFIX 43
H26A 2 0.724390 -0.043170 0.914309 11.00000 -1.20000
AFIX 0
C27 1 0.754334 0.005815 0.846981 11.00000 0.07430 0.02905 =
0.07415 -0.00895 0.01253 -0.00654
AFIX 43
H27A 2 0.759955 -0.032147 0.825700 11.00000 -1.20000
AFIX 0
C28 1 0.767314 0.066828 0.826349 11.00000 0.04252 0.03330 =
0.04463 -0.00457 0.00510 -0.00842
AFIX 43
H28A 2 0.782111 0.070778 0.790499 11.00000 -1.20000
AFIX 0
C29 1 0.759378 0.124619 0.856841 11.00000 0.02973 0.02417 =
0.04288 -0.00038 0.00361 -0.00502
C30 1 0.773800 0.188864 0.835349 11.00000 0.01858 0.02629 =
0.03275 0.00488 -0.00191 -0.00162
C31 1 0.807916 0.193060 0.780370 11.00000 0.03641 0.02284 =
0.02554 -0.00458 -0.00025 -0.00097
C32 1 0.907239 0.187279 0.770444 11.00000 0.04386 0.02410 =
0.03111 -0.00398 0.00693 -0.00268
C33 1 0.976058 0.177523 0.809841 11.00000 0.03183 0.02992 =
0.03767 -0.00947 0.00249 -0.00392
AFIX 43
H33A 2 0.955618 0.174045 0.844889 11.00000 -1.20000
AFIX 0
C34 1 1.070887 0.172971 0.798940 11.00000 0.03334 0.03878 =
0.04927 -0.01586 -0.00198 -0.00106
AFIX 43
H34A 2 1.115269 0.166939 0.826361 11.00000 -1.20000
AFIX 0
C35 1 1.103316 0.177123 0.747629 11.00000 0.03287 0.04669 =
0.06502 -0.02607 0.01293 -0.00348
AFIX 43
H35A 2 1.169589 0.175585 0.740332 11.00000 -1.20000
AFIX 0
C36 1 1.038928 0.183408 0.708090 11.00000 0.05785 0.03825 =
0.04886 -0.01230 0.02249 -0.00756
AFIX 43
H36A 2 1.061013 0.184505 0.673243 11.00000 -1.20000
AFIX 0
C37 1 0.939986 0.188313 0.718063 11.00000 0.04636 0.03362 =
0.03977 -0.00428 0.00766 0.00403
C38 1 0.871956 0.194699 0.678152 11.00000 0.07009 0.04703 =
0.02970 -0.00071 0.01397 -0.00257
AFIX 43
H38A 2 0.892834 0.196174 0.643094 11.00000 -1.20000
AFIX 0
C39 1 0.776274 0.198844 0.688643 11.00000 0.05824 0.03281 =
0.03338 0.00055 -0.00039 -0.00334
AFIX 43
H39A 2 0.731856 0.202578 0.660985 11.00000 -1.20000
AFIX 0
C40 1 0.744040 0.197565 0.740276 11.00000 0.03671 0.02410 =
0.03420 -0.00180 0.00051 -0.00286
C41 1 0.583028 0.213986 0.713731 11.00000 0.05370 0.03668 =
0.04556 -0.00626 -0.01321 0.00127
AFIX 137
H41A 2 0.519051 0.217035 0.728732 11.00000 -1.50000
H41B 2 0.584516 0.178566 0.687943 11.00000 -1.50000
H41C 2 0.599353 0.255762 0.696973 11.00000 -1.50000
AFIX 0
C42 1 0.616156 0.460025 0.948889 11.00000 0.02850 0.02747 =
0.02355 -0.00152 0.00339 0.00464
C43 1 0.585673 0.405638 0.977525 11.00000 0.04394 0.02821 =
0.02863 -0.00043 0.01049 0.00849
AFIX 43
H43A 2 0.628554 0.382380 0.999355 11.00000 -1.20000
AFIX 0
C44 1 0.492496 0.386689 0.973354 11.00000 0.04646 0.02394 =
0.03967 -0.00049 0.01429 -0.00258
AFIX 43
H44A 2 0.470474 0.350805 0.993694 11.00000 -1.20000
AFIX 0
C45 1 0.428506 0.418561 0.940010 11.00000 0.03941 0.02390 =
0.04174 -0.00700 0.01944 -0.00125
C46 1 0.335237 0.393603 0.929205 11.00000 0.03983 0.02700 =
0.05639 -0.00617 0.02382 -0.00293
AFIX 43
H46A 2 0.312783 0.356039 0.947404 11.00000 -1.20000
AFIX 0
C47 1 0.278277 0.422901 0.893248 11.00000 0.02976 0.03067 =
0.08695 -0.01722 0.00993 -0.00448
AFIX 43
H47A 2 0.217320 0.404881 0.885937 11.00000 -1.20000
AFIX 0
C48 1 0.308513 0.478936 0.867142 11.00000 0.03057 0.04022 =
0.05834 -0.01828 0.00078 0.00822
AFIX 43
H48A 2 0.267588 0.499061 0.842445 11.00000 -1.20000
AFIX 0
C49 1 0.395286 0.505249 0.876354 11.00000 0.02677 0.03272 =
0.03986 -0.00713 0.00100 0.00571
AFIX 43
H49A 2 0.413596 0.544297 0.858733 11.00000 -1.20000
AFIX 0
C50 1 0.458711 0.475986 0.911413 11.00000 0.03195 0.02271 =
0.03348 -0.00996 0.00861 -0.00364
C51 1 0.557000 0.498855 0.919014 11.00000 0.03462 0.02363 =
0.02690 -0.00603 0.00757 0.00145
C52 1 0.591373 0.560740 0.895218 11.00000 0.03164 0.02041 =
0.02518 0.00142 0.00226 -0.00027
C53 1 0.546841 0.623065 0.904649 11.00000 0.03191 0.02733 =
0.02473 0.00167 -0.00554 -0.00398
C54 1 0.468244 0.630447 0.938670 11.00000 0.02757 0.03359 =
0.04054 -0.00942 0.00170 0.00083
AFIX 43
H54A 2 0.443202 0.593017 0.956015 11.00000 -1.20000
AFIX 0
C55 1 0.427965 0.690955 0.946830 11.00000 0.03304 0.03852 =
0.04781 -0.01969 0.00169 -0.00018
AFIX 43
H55A 2 0.376059 0.695074 0.970255 11.00000 -1.20000
AFIX 0
C56 1 0.462495 0.747127 0.920949 11.00000 0.04892 0.02835 =
0.04547 -0.01141 -0.00834 0.00219
AFIX 43
H56A 2 0.431951 0.788397 0.925606 11.00000 -1.20000
AFIX 0
C57 1 0.538467 0.742243 0.889762 11.00000 0.04249 0.02037 =
0.04244 -0.00471 -0.00588 0.00233
AFIX 43
H57A 2 0.563126 0.780797 0.873847 11.00000 -1.20000
AFIX 0
C58 1 0.583268 0.680492 0.879869 11.00000 0.03807 0.03053 =
0.03316 -0.00125 -0.00509 -0.00089
C59 1 0.662329 0.674792 0.847114 11.00000 0.04089 0.02468 =
0.04033 0.00986 0.00495 -0.00360
AFIX 43
H59A 2 0.685793 0.712832 0.829941 11.00000 -1.20000
AFIX 0
C60 1 0.706512 0.615814 0.839275 11.00000 0.03184 0.03383 =
0.03211 0.00778 0.00398 -0.00565
AFIX 43
H60A 2 0.760053 0.612469 0.816890 11.00000 -1.20000
AFIX 0
C61 1 0.671063 0.560539 0.864968 11.00000 0.02754 0.01613 =
0.03390 -0.00203 -0.00367 0.00459
C62 1 0.866442 0.539387 0.927524 11.00000 0.02981 0.02639 =
0.02551 -0.00104 -0.00082 0.00201
C63 1 0.832989 0.601079 0.946384 11.00000 0.02893 0.02936 =
0.03458 -0.00933 -0.00231 0.00126
AFIX 43
H63A 2 0.766679 0.609713 0.948991 11.00000 -1.20000
AFIX 0
C64 1 0.897712 0.647235 0.960541 11.00000 0.04365 0.02796 =
0.03016 -0.00556 0.00141 0.00773
AFIX 43
H64A 2 0.875317 0.688627 0.972526 11.00000 -1.20000
AFIX 0
C65 1 0.997704 0.636330 0.958216 11.00000 0.03712 0.02712 =
0.02886 -0.00291 0.00050 -0.00147
C66 1 1.065759 0.683871 0.973024 11.00000 0.04920 0.02941 =
0.04494 -0.01549 0.00654 0.00059
AFIX 43
H66A 2 1.045071 0.726252 0.983697 11.00000 -1.20000
AFIX 0
C67 1 1.160655 0.669918 0.972247 11.00000 0.03918 0.05316 =
0.06726 -0.02873 0.00060 -0.01407
AFIX 43
H67A 2 1.205412 0.702774 0.981848 11.00000 -1.20000
AFIX 0
C68 1 1.193131 0.606460 0.957150 11.00000 0.03128 0.04669 =
0.06663 -0.01682 0.00589 -0.00028
AFIX 43
H68A 2 1.259244 0.596566 0.957328 11.00000 -1.20000
AFIX 0
C69 1 1.128588 0.559943 0.942418 11.00000 0.03756 0.03809 =
0.05071 -0.01497 0.00751 -0.00330
AFIX 43
H69A 2 1.150864 0.517902 0.931857 11.00000 -1.20000
AFIX 0
C70 1 1.030323 0.572285 0.942384 11.00000 0.03289 0.02689 =
0.03023 -0.00685 0.00266 -0.00004
C71 1 0.961021 0.525120 0.926082 11.00000 0.03300 0.02290 =
0.02704 -0.00160 0.00296 0.00369
C72 1 0.993578 0.459375 0.906718 11.00000 0.01993 0.02367 =
0.03834 -0.00458 -0.00454 0.00309
C73 1 1.018347 0.452438 0.852062 11.00000 0.02171 0.02803 =
0.03580 -0.00504 0.00641 -0.00676
C74 1 1.025871 0.505573 0.817025 11.00000 0.03644 0.03498 =
0.03941 -0.00233 0.00333 0.00190
AFIX 43
H74A 2 1.018116 0.549422 0.829041 11.00000 -1.20000
AFIX 0
C75 1 1.044264 0.493820 0.765984 11.00000 0.03844 0.05651 =
0.04057 -0.00470 0.01327 -0.01017
AFIX 43
H75A 2 1.049493 0.529906 0.742732 11.00000 -1.20000
AFIX 0
C76 1 1.055649 0.429872 0.746957 11.00000 0.05309 0.05558 =
0.04254 -0.01306 0.02292 -0.00781
AFIX 43
H76A 2 1.069778 0.423153 0.711284 11.00000 -1.20000
AFIX 0
C77 1 1.046747 0.377916 0.778759 11.00000 0.03130 0.04925 =
0.05235 -0.02637 0.00394 0.00079
AFIX 43
H77A 2 1.052206 0.334758 0.764945 11.00000 -1.20000
AFIX 0
C78 1 1.029462 0.386202 0.832231 11.00000 0.02510 0.03122 =
0.04975 -0.01254 0.01040 0.00010
C79 1 1.018089 0.332673 0.867733 11.00000 0.02564 0.02999 =
0.05743 -0.01148 0.00319 0.00298
AFIX 13
H79A 2 1.011757 0.287330 0.853097 11.00000 -1.20000
AFIX 0
C80 1 1.010224 0.340390 0.921260 11.00000 0.02780 0.02505 =
0.05485 0.01040 -0.00470 0.00602
AFIX 13
H80A 2 1.000694 0.301239 0.944175 11.00000 -1.20000
AFIX 0
C81 1 1.000875 0.405358 0.941757 11.00000 0.03124 0.02756 =
0.03310 -0.00108 -0.01000 -0.00198
C82 1 0.967167 0.368448 1.028069 11.00000 0.06968 0.05045 =
0.04730 0.00935 -0.00521 -0.00439
AFIX 137
H82A 2 0.961952 0.386383 1.063266 11.00000 -1.50000
H82B 2 1.014937 0.333316 1.027619 11.00000 -1.50000
H82C 2 0.905403 0.350647 1.017293 11.00000 -1.50000
AFIX 0
C83 1 0.206128 0.842595 0.897963 11.00000 0.30031 0.15109 =
0.33697 -0.08395 -0.07123 -0.09468
AFIX 137
H83A 2 0.243305 0.823345 0.869578 11.00000 -1.50000
H83B 2 0.139657 0.847452 0.887033 11.00000 -1.50000
H83C 2 0.209296 0.813735 0.928384 11.00000 -1.50000
AFIX 0
C84 1 0.249056 0.913663 0.912576 11.00000 0.08328 0.13279 =
0.08205 0.01814 -0.02036 0.04771
AFIX 23
H84A 2 0.225156 0.948364 0.888974 11.00000 -1.20000
H84B 2 0.234560 0.925863 0.948932 11.00000 -1.20000
AFIX 0
C85 1 0.389113 0.965810 0.920617 11.00000 0.21665 0.08323 =
0.04949 0.00630 0.00278 -0.08330
AFIX 23
H85A 2 0.360190 1.001036 0.899279 11.00000 -1.20000
H85B 2 0.375929 0.974130 0.957795 11.00000 -1.20000
AFIX 0
C86 1 0.489619 0.958593 0.910516 11.00000 0.27849 0.09629 =
0.07131 -0.00665 0.03973 -0.06790
AFIX 137
H86A 2 0.525410 0.989369 0.932346 11.00000 -1.50000
H86B 2 0.502426 0.968049 0.873872 11.00000 -1.50000
H86C 2 0.509292 0.913460 0.918470 11.00000 -1.50000
AFIX 0
C87 1 1.109483 0.320489 0.614235 11.00000 0.27470 0.04579 =
0.08058 -0.01050 -0.07282 0.00149
AFIX 137
H87A 2 1.143423 0.286058 0.595094 11.00000 -1.50000
H87B 2 1.055682 0.300984 0.632944 11.00000 -1.50000
H87C 2 1.152949 0.341249 0.639081 11.00000 -1.50000
AFIX 0
C88 1 1.073733 0.370734 0.577263 11.00000 0.16988 0.05302 =
0.07136 -0.00248 -0.04568 -0.00755
AFIX 23
H88A 2 1.125540 0.385170 0.553823 11.00000 -1.20000
H88B 2 1.021486 0.352343 0.555933 11.00000 -1.20000
AFIX 0
C89 1 1.008828 0.478058 0.575491 11.00000 0.08103 0.06423 =
0.05077 0.00786 0.00101 -0.00084
AFIX 23
H89A 2 0.953898 0.464191 0.554033 11.00000 -1.20000
H89B 2 1.060726 0.492126 0.551972 11.00000 -1.20000
AFIX 0
C90 1 0.980841 0.533152 0.609553 11.00000 0.09290 0.07760 =
0.05488 -0.00403 -0.00040 0.01058
AFIX 137
H90A 2 0.953575 0.568609 0.588502 11.00000 -1.50000
H90B 2 1.036985 0.549555 0.628069 11.00000 -1.50000
H90C 2 0.933384 0.517867 0.634700 11.00000 -1.50000
HKLF 4
REM ljh71 in P2(1)2(1)2(1)
REM R1 = 0.0401 for 8181 Fo > 4sig(Fo) and 0.0461 for all 8935 data
REM 961 parameters refined using 0 restraints
END
WGHT 0.0625 3.2349
REM Highest difference peak 0.798, deepest hole -0.501, 1-sigma level 0.057
Q1 1 0.3233 0.8817 0.8773 11.00000 0.05 0.80
Q2 1 0.4310 0.8894 0.8944 11.00000 0.05 0.73
Q3 1 0.6017 0.3017 1.0784 11.00000 0.05 0.62
Q4 1 0.7035 0.2191 1.0669 11.00000 0.05 0.51
Q5 1 0.6374 0.2678 1.0357 11.00000 0.05 0.48
;

loop_
_symmetry_equiv_pos_as_xyz
'x, y, z'
'-x+1/2, -y, z+1/2'
'-x, y+1/2, -z+1/2'
'x+1/2, -y+1/2, -z'

loop_
_atom_site_label
_atom_site_type_symbol
_atom_site_fract_x
_atom_site_fract_y
_atom_site_fract_z
_atom_site_U_iso_or_equiv
_atom_site_adp_type
_atom_site_occupancy
_atom_site_symmetry_multiplicity
_atom_site_calc_flag
_atom_site_refinement_flags
Rh1 Rh 0.87971(3) 0.392397(17) 0.882799(14) 0.02719(12) Uani 1 1 d .
P1 P 0.76504(10) 0.32976(6) 0.85058(5) 0.0254(3) Uani 1 1 d .
P2 P 0.78655(10) 0.47381(7) 0.90533(5) 0.0270(3) Uani 1 1 d .
O1 O 0.7514(2) 0.32899(16) 0.78849(12) 0.0284(8) Uani 1 1 d .
O2 O 0.6621(2) 0.35661(16) 0.86941(11) 0.0276(8) Uani 1 1 d .
O3 O 0.6501(3) 0.20032(18) 0.75376(13) 0.0382(9) Uani 1 1 d .
O4 O 0.7124(2) 0.47714(16) 0.95335(12) 0.0311(8) Uani 1 1 d .
O5 O 0.7233(2) 0.50211(16) 0.85762(12) 0.0279(8) Uani 1 1 d .
O6 O 0.9958(3) 0.42062(18) 0.99234(13) 0.0397(9) Uani 1 1 d .
O7 O 0.3577(8) 0.9008(3) 0.9045(3) 0.149(4) Uani 1 1 d .
O8 O 1.0403(4) 0.4243(2) 0.60707(16) 0.0761(15) Uani 1 1 d .
B1 B 0.7012(5) 0.2879(3) 1.0753(2) 0.0399(17) Uani 1 1 d .
F1 F 0.7661(5) 0.2777(3) 1.03784(18) 0.146(3) Uani 1 1 d .
F2 F 0.7283(4) 0.3427(3) 1.0993(2) 0.127(2) Uani 1 1 d .
F3 F 0.6112(4) 0.2944(3) 1.0605(3) 0.175(4) Uani 1 1 d .
F4 F 0.7038(3) 0.2366(2) 1.10989(18) 0.0810(13) Uani 1 1 d .
C1 C 0.7236(4) 0.3904(3) 0.76753(17) 0.0296(12) Uani 1 1 d .
C2 C 0.7954(4) 0.4273(3) 0.74320(19) 0.0342(13) Uani 1 1 d .
H2A H 0.8588 0.4112 0.7414 0.041 Uiso 1 1 calc R
C3 C 0.7719(4) 0.4868(3) 0.7223(2) 0.0414(14) Uani 1 1 d .
H3A H 0.8195 0.5123 0.7055 0.050 Uiso 1 1 calc R
C4 C 0.6783(4) 0.5109(3) 0.72510(19) 0.0370(14) Uani 1 1 d .
C5 C 0.6531(5) 0.5744(3) 0.7031(2) 0.0458(16) Uani 1 1 d .
H5A H 0.6999 0.5994 0.6853 0.055 Uiso 1 1 calc R
C6 C 0.5639(5) 0.5981(3) 0.7078(2) 0.0461(15) Uani 1 1 d .
H6A H 0.5480 0.6392 0.6926 0.055 Uiso 1 1 calc R
C7 C 0.4946(5) 0.5626(3) 0.7350(2) 0.0418(15) Uani 1 1 d .
H7A H 0.4325 0.5805 0.7388 0.050 Uiso 1 1 calc R
C8 C 0.5147(4) 0.5023(2) 0.75608(19) 0.0311(12) Uani 1 1 d .
H8A H 0.4666 0.4794 0.7747 0.037 Uiso 1 1 calc R
C9 C 0.6060(4) 0.4737(2) 0.75053(17) 0.0314(13) Uani 1 1 d .
C10 C 0.6308(4) 0.4090(2) 0.77071(16) 0.0255(12) Uani 1 1 d .
C11 C 0.5589(4) 0.3655(2) 0.79586(18) 0.0271(12) Uani 1 1 d .
C12 C 0.4683(4) 0.3479(2) 0.77251(18) 0.0271(12) Uani 1 1 d .
C13 C 0.4425(4) 0.3677(2) 0.7217(2) 0.0342(13) Uani 1 1 d .
H13A H 0.4874 0.3901 0.7005 0.041 Uiso 1 1 calc R
C14 C 0.3537(4) 0.3547(3) 0.7030(2) 0.0353(14) Uani 1 1 d .
H14A H 0.3365 0.3698 0.6694 0.042 Uiso 1 1 calc R
C15 C 0.2876(4) 0.3195(3) 0.7327(2) 0.0449(15) Uani 1 1 d .
H15A H 0.2252 0.3123 0.7197 0.054 Uiso 1 1 calc R
C16 C 0.3118(4) 0.2959(3) 0.7796(2) 0.0380(14) Uani 1 1 d .
H16A H 0.2669 0.2708 0.7989 0.046 Uiso 1 1 calc R
C17 C 0.4034(4) 0.3078(3) 0.8007(2) 0.0322(13) Uani 1 1 d .
C18 C 0.4302(4) 0.2808(3) 0.8488(2) 0.0336(13) Uani 1 1 d .
H18A H 0.3875 0.2528 0.8670 0.040 Uiso 1 1 calc R
C19 C 0.5173(4) 0.2947(2) 0.86937(18) 0.0293(12) Uani 1 1 d .
H19A H 0.5359 0.2752 0.9013 0.035 Uiso 1 1 calc R
C20 C 0.5799(4) 0.3379(2) 0.84356(18) 0.0258(12) Uani 1 1 d .
C21 C 0.7605(4) 0.2429(2) 0.86751(18) 0.0279(12) Uani 1 1 d .
C22 C 0.7389(4) 0.2343(3) 0.92086(19) 0.0315(13) Uani 1 1 d .
H22A H 0.7317 0.2718 0.9425 0.038 Uiso 1 1 calc R
C23 C 0.7284(4) 0.1737(3) 0.9414(2) 0.0371(14) Uani 1 1 d .
H23A H 0.7149 0.1692 0.9773 0.045 Uiso 1 1 calc R
C24 C 0.7372(4) 0.1169(3) 0.91027(19) 0.0354(13) Uani 1 1 d .
C25 C 0.7232(5) 0.0528(3) 0.9306(3) 0.0573(18) Uani 1 1 d .
H25A H 0.7070 0.0474 0.9662 0.069 Uiso 1 1 calc R
C26 C 0.7326(6) -0.0006(3) 0.8999(3) 0.063(2) Uani 1 1 d .
H26A H 0.7244 -0.0432 0.9143 0.075 Uiso 1 1 calc R
C27 C 0.7543(6) 0.0058(3) 0.8470(3) 0.0592(19) Uani 1 1 d .
H27A H 0.7600 -0.0321 0.8257 0.071 Uiso 1 1 calc R
C28 C 0.7673(4) 0.0668(3) 0.8263(2) 0.0402(14) Uani 1 1 d .
H28A H 0.7821 0.0708 0.7905 0.048 Uiso 1 1 calc R
C29 C 0.7594(4) 0.1246(2) 0.8568(2) 0.0323(13) Uani 1 1 d .
C30 C 0.7738(3) 0.1889(2) 0.83535(18) 0.0259(12) Uani 1 1 d .
C31 C 0.8079(4) 0.1931(2) 0.78037(18) 0.0283(12) Uani 1 1 d .
C32 C 0.9072(4) 0.1873(3) 0.77044(19) 0.0330(13) Uani 1 1 d .
C33 C 0.9761(4) 0.1775(3) 0.8098(2) 0.0331(13) Uani 1 1 d .
H33A H 0.9556 0.1740 0.8449 0.040 Uiso 1 1 calc R
C34 C 1.0709(4) 0.1730(3) 0.7989(2) 0.0405(14) Uani 1 1 d .
H34A H 1.1153 0.1669 0.8264 0.049 Uiso 1 1 calc R
C35 C 1.1033(4) 0.1771(3) 0.7476(2) 0.0482(16) Uani 1 1 d .
H35A H 1.1696 0.1756 0.7403 0.058 Uiso 1 1 calc R
C36 C 1.0389(5) 0.1834(3) 0.7081(2) 0.0483(16) Uani 1 1 d .
H36A H 1.0610 0.1845 0.6732 0.058 Uiso 1 1 calc R
C37 C 0.9400(4) 0.1883(3) 0.7181(2) 0.0399(14) Uani 1 1 d .
C38 C 0.8720(5) 0.1947(3) 0.6782(2) 0.0489(16) Uani 1 1 d .
H38A H 0.8928 0.1962 0.6431 0.059 Uiso 1 1 calc R
C39 C 0.7763(5) 0.1988(3) 0.6886(2) 0.0415(15) Uani 1 1 d .
H39A H 0.7319 0.2026 0.6610 0.050 Uiso 1 1 calc R
C40 C 0.7440(4) 0.1976(2) 0.74028(19) 0.0317(13) Uani 1 1 d .
C41 C 0.5830(4) 0.2140(3) 0.7137(2) 0.0453(15) Uani 1 1 d .
H41A H 0.5191 0.2170 0.7287 0.068 Uiso 1 1 calc R
H41B H 0.5845 0.1786 0.6879 0.068 Uiso 1 1 calc R
H41C H 0.5994 0.2558 0.6970 0.068 Uiso 1 1 calc R
C42 C 0.6162(4) 0.4600(2) 0.94889(17) 0.0265(11) Uani 1 1 d .
C43 C 0.5857(4) 0.4056(3) 0.97753(19) 0.0336(14) Uani 1 1 d .
H43A H 0.6286 0.3824 0.9994 0.040 Uiso 1 1 calc R
C44 C 0.4925(4) 0.3867(3) 0.9734(2) 0.0367(13) Uani 1 1 d .
H44A H 0.4705 0.3508 0.9937 0.044 Uiso 1 1 calc R
C45 C 0.4285(4) 0.4186(3) 0.9400(2) 0.0350(14) Uani 1 1 d .
C46 C 0.3352(4) 0.3936(3) 0.9292(2) 0.0411(14) Uani 1 1 d .
H46A H 0.3128 0.3560 0.9474 0.049 Uiso 1 1 calc R
C47 C 0.2783(4) 0.4229(3) 0.8932(3) 0.0491(17) Uani 1 1 d .
H47A H 0.2173 0.4049 0.8859 0.059 Uiso 1 1 calc R
C48 C 0.3085(4) 0.4789(3) 0.8671(2) 0.0430(15) Uani 1 1 d .
H48A H 0.2676 0.4991 0.8424 0.052 Uiso 1 1 calc R
C49 C 0.3953(4) 0.5052(3) 0.8764(2) 0.0331(12) Uani 1 1 d .
H49A H 0.4136 0.5443 0.8587 0.040 Uiso 1 1 calc R
C50 C 0.4587(4) 0.4760(3) 0.91141(19) 0.0294(13) Uani 1 1 d .
C51 C 0.5570(4) 0.4989(2) 0.91901(18) 0.0284(12) Uani 1 1 d .
C52 C 0.5914(3) 0.5607(2) 0.89522(17) 0.0257(12) Uani 1 1 d .
C53 C 0.5468(4) 0.6231(2) 0.90465(17) 0.0280(12) Uani 1 1 d .
C54 C 0.4682(4) 0.6304(3) 0.9387(2) 0.0339(13) Uani 1 1 d .
H54A H 0.4432 0.5930 0.9560 0.041 Uiso 1 1 calc R
C55 C 0.4280(4) 0.6910(3) 0.9468(2) 0.0398(14) Uani 1 1 d .
H55A H 0.3761 0.6951 0.9703 0.048 Uiso 1 1 calc R
C56 C 0.4625(5) 0.7471(3) 0.9209(2) 0.0409(15) Uani 1 1 d .
H56A H 0.4320 0.7884 0.9256 0.049 Uiso 1 1 calc R
C57 C 0.5385(4) 0.7422(2) 0.8898(2) 0.0351(13) Uani 1 1 d .
H57A H 0.5631 0.7808 0.8738 0.042 Uiso 1 1 calc R
C58 C 0.5833(4) 0.6805(2) 0.8799(2) 0.0339(13) Uani 1 1 d .
C59 C 0.6623(4) 0.6748(3) 0.8471(2) 0.0353(13) Uani 1 1 d .
H59A H 0.6858 0.7128 0.8299 0.042 Uiso 1 1 calc R
C60 C 0.7065(4) 0.6158(3) 0.83927(18) 0.0326(12) Uani 1 1 d .
H60A H 0.7601 0.6125 0.8169 0.039 Uiso 1 1 calc R
C61 C 0.6711(4) 0.5605(2) 0.86497(18) 0.0259(12) Uani 1 1 d .
C62 C 0.8664(4) 0.5394(2) 0.92752(17) 0.0272(12) Uani 1 1 d .
C63 C 0.8330(4) 0.6011(3) 0.94638(18) 0.0310(12) Uani 1 1 d .
H63A H 0.7667 0.6097 0.9490 0.037 Uiso 1 1 calc R
C64 C 0.8977(4) 0.6472(3) 0.96054(18) 0.0339(14) Uani 1 1 d .
H64A H 0.8753 0.6886 0.9725 0.041 Uiso 1 1 calc R
C65 C 0.9977(4) 0.6363(3) 0.95822(19) 0.0310(13) Uani 1 1 d .
C66 C 1.0658(4) 0.6839(3) 0.9730(2) 0.0412(15) Uani 1 1 d .
H66A H 1.0451 0.7263 0.9837 0.049 Uiso 1 1 calc R
C67 C 1.1607(5) 0.6699(3) 0.9722(3) 0.0532(17) Uani 1 1 d .
H67A H 1.2054 0.7028 0.9818 0.064 Uiso 1 1 calc R
C68 C 1.1931(4) 0.6065(3) 0.9571(2) 0.0482(15) Uani 1 1 d .
H68A H 1.2592 0.5966 0.9573 0.058 Uiso 1 1 calc R
C69 C 1.1286(4) 0.5599(3) 0.9424(2) 0.0421(14) Uani 1 1 d .
H69A H 1.1509 0.5179 0.9319 0.051 Uiso 1 1 calc R
C70 C 1.0303(4) 0.5723(3) 0.94238(19) 0.0300(13) Uani 1 1 d .
C71 C 0.9610(4) 0.5251(2) 0.92608(18) 0.0276(12) Uani 1 1 d .
C72 C 0.9936(4) 0.4594(3) 0.9067(2) 0.0273(12) Uani 1 1 d .
C73 C 1.0183(4) 0.4524(3) 0.8521(2) 0.0285(12) Uani 1 1 d .
C74 C 1.0259(4) 0.5056(3) 0.8170(2) 0.0369(14) Uani 1 1 d .
H74A H 1.0181 0.5494 0.8290 0.044 Uiso 1 1 calc R
C75 C 1.0443(4) 0.4938(3) 0.7660(2) 0.0452(15) Uani 1 1 d .
H75A H 1.0495 0.5299 0.7427 0.054 Uiso 1 1 calc R
C76 C 1.0556(5) 0.4299(3) 0.7470(2) 0.0504(17) Uani 1 1 d .
H76A H 1.0698 0.4232 0.7113 0.060 Uiso 1 1 calc R
C77 C 1.0467(4) 0.3779(3) 0.7788(2) 0.0443(16) Uani 1 1 d .
H77A H 1.0522 0.3348 0.7649 0.053 Uiso 1 1 calc R
C78 C 1.0295(4) 0.3862(3) 0.8322(2) 0.0354(13) Uani 1 1 d .
C79 C 1.0181(4) 0.3327(3) 0.8677(2) 0.0377(14) Uani 1 1 d .
H79A H 1.0118 0.2873 0.8531 0.045 Uiso 1 1 calc R
C80 C 1.0102(4) 0.3404(3) 0.9213(2) 0.0359(14) Uani 1 1 d .
H80A H 1.0007 0.3012 0.9442 0.043 Uiso 1 1 calc R
C81 C 1.0009(4) 0.4054(2) 0.94176(19) 0.0306(12) Uani 1 1 d .
C82 C 0.9672(5) 0.3684(3) 1.0281(2) 0.0558(18) Uani 1 1 d .
H82A H 0.9620 0.3864 1.0633 0.084 Uiso 1 1 calc R
H82B H 1.0149 0.3333 1.0276 0.084 Uiso 1 1 calc R
H82C H 0.9054 0.3506 1.0173 0.084 Uiso 1 1 calc R
C83 C 0.2061(15) 0.8426(8) 0.8980(9) 0.263(11) Uani 1 1 d .
H83A H 0.2433 0.8233 0.8696 0.394 Uiso 1 1 calc R
H83B H 0.1397 0.8475 0.8870 0.394 Uiso 1 1 calc R
H83C H 0.2093 0.8137 0.9284 0.394 Uiso 1 1 calc R
C84 C 0.2491(7) 0.9137(5) 0.9126(4) 0.099(3) Uani 1 1 d .
H84A H 0.2252 0.9484 0.8890 0.119 Uiso 1 1 calc R
H84B H 0.2346 0.9259 0.9489 0.119 Uiso 1 1 calc R
C85 C 0.3891(11) 0.9658(5) 0.9206(3) 0.116(5) Uani 1 1 d .
H85A H 0.3602 1.0010 0.8993 0.140 Uiso 1 1 calc R
H85B H 0.3759 0.9741 0.9578 0.140 Uiso 1 1 calc R
C86 C 0.4896(13) 0.9586(6) 0.9105(4) 0.149(6) Uani 1 1 d .
H86A H 0.5254 0.9894 0.9323 0.223 Uiso 1 1 calc R
H86B H 0.5024 0.9680 0.8739 0.223 Uiso 1 1 calc R
H86C H 0.5093 0.9135 0.9185 0.223 Uiso 1 1 calc R
C87 C 1.1095(10) 0.3205(4) 0.6142(3) 0.134(5) Uani 1 1 d .
H87A H 1.1434 0.2861 0.5951 0.201 Uiso 1 1 calc R
H87B H 1.0557 0.3010 0.6329 0.201 Uiso 1 1 calc R
H87C H 1.1529 0.3412 0.6391 0.201 Uiso 1 1 calc R
C88 C 1.0737(8) 0.3707(4) 0.5773(3) 0.098(3) Uani 1 1 d .
H88A H 1.1255 0.3852 0.5538 0.118 Uiso 1 1 calc R
H88B H 1.0215 0.3523 0.5559 0.118 Uiso 1 1 calc R
C89 C 1.0088(6) 0.4781(4) 0.5755(3) 0.065(2) Uani 1 1 d .
H89A H 0.9539 0.4642 0.5540 0.078 Uiso 1 1 calc R
H89B H 1.0607 0.4921 0.5520 0.078 Uiso 1 1 calc R
C90 C 0.9808(6) 0.5332(4) 0.6096(3) 0.075(2) Uani 1 1 d .
H90A H 0.9536 0.5686 0.5885 0.113 Uiso 1 1 calc R
H90B H 1.0370 0.5496 0.6281 0.113 Uiso 1 1 calc R
H90C H 0.9334 0.5179 0.6347 0.113 Uiso 1 1 calc R

loop_
_atom_site_aniso_label
_atom_site_aniso_U_11
_atom_site_aniso_U_22
_atom_site_aniso_U_33
_atom_site_aniso_U_23
_atom_site_aniso_U_13
_atom_site_aniso_U_12
Rh1 0.0269(2) 0.0217(2) 0.0329(2) -0.00134(17) -0.00076(18) 0.00180(18)
P1 0.0291(7) 0.0225(7) 0.0245(6) 0.0003(5) 0.0014(6) 0.0013(6)
P2 0.0270(7) 0.0256(7) 0.0284(6) -0.0009(6) -0.0013(6) 0.0009(6)
O1 0.031(2) 0.026(2) 0.0284(17) 0.0007(15) 0.0039(15) 0.0030(16)
O2 0.0272(19) 0.0273(19) 0.0282(18) -0.0012(14) -0.0019(15) -0.0008(15)
O3 0.039(3) 0.039(2) 0.037(2) -0.0038(17) -0.0089(18) -0.0017(17)
O4 0.030(2) 0.034(2) 0.0297(18) 0.0037(16) -0.0033(16) 0.0043(17)
O5 0.032(2) 0.0263(19) 0.0259(16) -0.0023(14) 0.0027(16) 0.0033(17)
O6 0.047(2) 0.034(2) 0.038(2) 0.0068(17) -0.0122(18) -0.0042(18)
O7 0.285(12) 0.049(4) 0.114(5) 0.015(3) -0.066(6) -0.018(6)
O8 0.133(5) 0.053(3) 0.042(2) 0.003(2) -0.019(3) -0.012(3)
B1 0.055(5) 0.038(4) 0.027(3) 0.001(3) -0.010(3) -0.009(3)
F1 0.210(7) 0.165(5) 0.063(3) -0.037(3) 0.063(4) -0.089(5)
F2 0.119(4) 0.090(3) 0.172(5) -0.075(4) 0.064(4) -0.043(3)
F3 0.090(4) 0.137(5) 0.297(8) 0.166(6) -0.113(5) -0.067(4)
F4 0.054(2) 0.090(3) 0.099(3) 0.049(3) -0.008(2) 0.000(2)
C1 0.035(3) 0.025(3) 0.029(3) 0.005(3) 0.002(2) 0.004(3)
C2 0.032(3) 0.036(3) 0.036(3) -0.002(3) 0.004(3) -0.003(3)
C3 0.049(4) 0.041(4) 0.034(3) 0.013(3) 0.010(3) -0.006(3)
C4 0.050(4) 0.030(3) 0.032(3) -0.003(3) 0.007(3) 0.001(3)
C5 0.071(5) 0.028(3) 0.039(3) 0.013(3) 0.004(3) -0.001(3)
C6 0.072(5) 0.026(3) 0.040(3) 0.007(3) -0.006(3) 0.005(3)
C7 0.047(4) 0.039(4) 0.040(3) -0.004(3) 0.001(3) 0.010(3)
C8 0.036(3) 0.021(3) 0.036(3) -0.001(2) -0.006(2) 0.005(2)
C9 0.046(4) 0.024(3) 0.023(2) -0.001(2) -0.005(3) -0.001(3)
C10 0.028(3) 0.022(3) 0.026(2) 0.000(2) -0.003(2) -0.002(2)
C11 0.031(3) 0.023(3) 0.027(3) -0.001(2) 0.005(2) 0.007(2)
C12 0.028(3) 0.025(3) 0.028(3) -0.009(2) 0.000(2) 0.009(2)
C13 0.039(4) 0.023(3) 0.040(3) -0.004(2) -0.002(3) 0.009(2)
C14 0.039(4) 0.030(3) 0.037(3) -0.009(2) -0.013(3) 0.008(3)
C15 0.034(3) 0.047(4) 0.054(4) -0.019(3) -0.008(3) 0.010(3)
C16 0.036(3) 0.035(3) 0.043(3) -0.007(3) 0.006(3) -0.004(3)
C17 0.028(3) 0.033(3) 0.035(3) -0.006(2) 0.004(2) 0.003(2)
C18 0.031(3) 0.032(3) 0.038(3) -0.004(3) 0.007(3) -0.002(3)
C19 0.034(3) 0.029(3) 0.026(3) 0.003(2) 0.004(2) 0.006(2)
C20 0.025(3) 0.024(3) 0.028(3) -0.004(2) 0.000(2) 0.001(2)
C21 0.028(3) 0.022(3) 0.033(3) 0.000(2) -0.004(2) 0.002(2)
C22 0.039(3) 0.029(3) 0.027(3) -0.002(2) -0.003(2) 0.004(3)
C23 0.045(4) 0.035(4) 0.031(3) 0.003(3) -0.005(3) -0.002(3)
C24 0.037(3) 0.032(3) 0.037(3) 0.006(3) 0.001(2) 0.001(3)
C25 0.079(5) 0.038(4) 0.055(4) 0.007(3) 0.013(4) -0.004(4)
C26 0.088(6) 0.028(4) 0.072(5) 0.016(3) 0.021(4) -0.006(4)
C27 0.074(5) 0.029(4) 0.074(4) -0.009(3) 0.013(4) -0.007(3)
C28 0.043(3) 0.033(4) 0.045(3) -0.005(3) 0.005(3) -0.008(3)
C29 0.030(3) 0.024(3) 0.043(3) 0.000(2) 0.004(2) -0.005(2)
C30 0.019(3) 0.026(3) 0.033(3) 0.005(2) -0.002(2) -0.002(2)
C31 0.036(3) 0.023(3) 0.026(3) -0.005(2) 0.000(3) -0.001(2)
C32 0.044(4) 0.024(3) 0.031(3) -0.004(2) 0.007(3) -0.003(2)
C33 0.032(3) 0.030(3) 0.038(3) -0.009(2) 0.002(3) -0.004(3)
C34 0.033(3) 0.039(3) 0.049(3) -0.016(3) -0.002(3) -0.001(3)
C35 0.033(4) 0.047(4) 0.065(4) -0.026(3) 0.013(3) -0.003(3)
C36 0.058(4) 0.038(4) 0.049(4) -0.012(3) 0.022(4) -0.008(3)
C37 0.046(4) 0.034(3) 0.040(3) -0.004(3) 0.008(3) 0.004(3)
C38 0.070(5) 0.047(4) 0.030(3) -0.001(3) 0.014(3) -0.003(4)
C39 0.058(4) 0.033(3) 0.033(3) 0.001(2) 0.000(3) -0.003(3)
C40 0.037(4) 0.024(3) 0.034(3) -0.002(2) 0.001(3) -0.003(2)
C41 0.054(4) 0.037(3) 0.046(3) -0.006(3) -0.013(3) 0.001(3)
C42 0.029(3) 0.027(3) 0.024(2) -0.002(2) 0.003(2) 0.005(3)
C43 0.044(4) 0.028(3) 0.029(3) 0.000(2) 0.010(2) 0.008(3)
C44 0.046(4) 0.024(3) 0.040(3) 0.000(3) 0.014(3) -0.003(3)
C45 0.039(3) 0.024(3) 0.042(3) -0.007(3) 0.019(3) -0.001(3)
C46 0.040(3) 0.027(3) 0.056(3) -0.006(3) 0.024(3) -0.003(3)
C47 0.030(3) 0.031(3) 0.087(5) -0.017(3) 0.010(4) -0.004(3)
C48 0.031(3) 0.040(4) 0.058(4) -0.018(3) 0.001(3) 0.008(3)
C49 0.027(3) 0.033(3) 0.040(3) -0.007(2) 0.001(3) 0.006(2)
C50 0.032(3) 0.023(3) 0.033(3) -0.010(2) 0.009(3) -0.004(3)
C51 0.035(3) 0.024(3) 0.027(3) -0.006(2) 0.008(2) 0.001(2)
C52 0.032(3) 0.020(3) 0.025(3) 0.001(2) 0.002(2) 0.000(2)
C53 0.032(3) 0.027(3) 0.025(2) 0.002(2) -0.006(2) -0.004(2)
C54 0.028(3) 0.034(3) 0.041(3) -0.009(2) 0.002(3) 0.001(2)
C55 0.033(3) 0.039(4) 0.048(3) -0.020(3) 0.002(3) 0.000(3)
C56 0.049(4) 0.028(3) 0.045(3) -0.011(3) -0.008(3) 0.002(3)
C57 0.042(3) 0.020(3) 0.042(3) -0.005(2) -0.006(3) 0.002(2)
C58 0.038(3) 0.031(3) 0.033(3) -0.001(3) -0.005(3) -0.001(2)
C59 0.041(3) 0.025(3) 0.040(3) 0.010(3) 0.005(3) -0.004(3)
C60 0.032(3) 0.034(3) 0.032(3) 0.008(3) 0.004(2) -0.006(3)
C61 0.028(3) 0.016(3) 0.034(3) -0.002(2) -0.004(2) 0.005(2)
C62 0.030(3) 0.026(3) 0.026(2) -0.001(2) -0.001(2) 0.002(2)
C63 0.029(3) 0.029(3) 0.035(3) -0.009(3) -0.002(2) 0.001(3)
C64 0.044(4) 0.028(3) 0.030(3) -0.006(2) 0.001(3) 0.008(3)
C65 0.037(3) 0.027(3) 0.029(3) -0.003(2) 0.001(2) -0.001(3)
C66 0.049(4) 0.029(3) 0.045(3) -0.015(3) 0.007(3) 0.001(3)
C67 0.039(4) 0.053(4) 0.067(4) -0.029(3) 0.001(3) -0.014(3)
C68 0.031(3) 0.047(4) 0.067(4) -0.017(4) 0.006(3) 0.000(3)
C69 0.038(4) 0.038(3) 0.051(3) -0.015(3) 0.008(3) -0.003(3)
C70 0.033(3) 0.027(3) 0.030(3) -0.007(2) 0.003(2) 0.000(3)
C71 0.033(3) 0.023(3) 0.027(2) -0.002(2) 0.003(2) 0.004(3)
C72 0.020(3) 0.024(3) 0.038(3) -0.005(2) -0.005(2) 0.003(2)
C73 0.022(3) 0.028(3) 0.036(3) -0.005(3) 0.006(2) -0.007(2)
C74 0.036(3) 0.035(3) 0.039(3) -0.002(3) 0.003(3) 0.002(3)
C75 0.038(4) 0.057(4) 0.041(3) -0.005(3) 0.013(3) -0.010(3)
C76 0.053(4) 0.056(4) 0.043(3) -0.013(3) 0.023(3) -0.008(3)
C77 0.031(3) 0.049(4) 0.052(4) -0.026(3) 0.004(3) 0.001(3)
C78 0.025(3) 0.031(3) 0.050(3) -0.013(3) 0.010(2) 0.000(3)
C79 0.026(3) 0.030(3) 0.057(4) -0.011(3) 0.003(3) 0.003(2)
C80 0.028(3) 0.025(3) 0.055(4) 0.010(3) -0.005(3) 0.006(3)
C81 0.031(3) 0.028(3) 0.033(3) -0.001(2) -0.010(2) -0.002(2)
C82 0.070(5) 0.050(4) 0.047(3) 0.009(3) -0.005(3) -0.004(3)
C83 0.30(2) 0.151(14) 0.34(3) -0.084(16) -0.07(2) -0.095(16)
C84 0.083(6) 0.133(9) 0.082(5) 0.018(5) -0.020(5) 0.048(6)
C85 0.217(13) 0.083(7) 0.049(4) 0.006(4) 0.003(7) -0.083(9)
C86 0.28(2) 0.096(8) 0.071(6) -0.007(5) 0.040(9) -0.068(11)
C87 0.275(15) 0.046(5) 0.081(5) -0.011(4) -0.073(9) 0.001(7)
C88 0.170(10) 0.053(5) 0.071(5) -0.002(4) -0.046(6) -0.008(5)
C89 0.081(5) 0.064(5) 0.051(4) 0.008(4) 0.001(4) -0.001(4)
C90 0.093(6) 0.078(5) 0.055(4) -0.004(4) 0.000(4) 0.011(5)

loop_
_atom_type_symbol
_atom_type_description
_atom_type_scat_dispersion_real
_atom_type_scat_dispersion_imag
_atom_type_scat_source
C C 0.0181 0.0091 'International Tables Vol C Tables 4.2.6.8 and 6.1.1.4'
H H 0.0000 0.0000 'International Tables Vol C Tables 4.2.6.8 and 6.1.1.4'
B B 0.0090 0.0039 'International Tables Vol C Tables 4.2.6.8 and 6.1.1.4'
O O 0.0492 0.0322 'International Tables Vol C Tables 4.2.6.8 and 6.1.1.4'
F F 0.0727 0.0534 'International Tables Vol C Tables 4.2.6.8 and 6.1.1.4'
P P 0.2955 0.4335 'International Tables Vol C Tables 4.2.6.8 and 6.1.1.4'
Rh Rh 0.0927 3.6045 'International Tables Vol C Tables 4.2.6.8 and 6.1.1.4'

loop_
_geom_angle_atom_site_label_1
_geom_angle_atom_site_label_2
_geom_angle_atom_site_label_3
_geom_angle
P1 Rh1 P2 95.72(5)
P1 Rh1 C72 174.01(14)
P1 Rh1 C73 138.52(13)
P1 Rh1 C78 113.02(13)
P1 Rh1 C79 104.18(14)
P1 Rh1 C80 117.97(14)
P1 Rh1 C81 148.52(13)
P2 Rh1 C72 83.77(14)
P2 Rh1 C73 100.68(13)
P2 Rh1 C78 133.28(14)
P2 Rh1 C79 159.95(15)
P2 Rh1 C80 134.34(15)
P2 Rh1 C81 100.42(13)
C72 Rh1 C73 36.30(17)
C72 Rh1 C78 63.86(18)
C72 Rh1 C79 76.18(19)
C72 Rh1 C80 65.74(19)
C72 Rh1 C81 36.96(19)
C73 Rh1 C78 34.32(18)
C73 Rh1 C79 62.50(18)
C73 Rh1 C80 74.75(19)
C73 Rh1 C81 64.16(18)
C78 Rh1 C79 34.48(19)
C78 Rh1 C80 62.22(19)
C78 Rh1 C81 74.01(18)
C79 Rh1 C80 34.8(2)
C79 Rh1 C81 63.30(19)
C80 Rh1 C81 35.91(19)
Rh1 P1 O1 117.65(14)
Rh1 P1 O2 110.05(13)
Rh1 P1 C21 119.57(17)
O1 P1 O2 101.22(17)
O1 P1 C21 103.0(2)
O2 P1 C21 103.0(2)
Rh1 P2 O4 128.25(14)
Rh1 P2 O5 113.25(13)
Rh1 P2 C62 105.48(17)
O4 P2 O5 102.25(17)
O4 P2 C62 97.2(2)
O5 P2 C62 108.3(2)
P1 O1 C1 113.8(3)
P1 O2 C20 120.5(3)
C40 O3 C41 117.6(4)
P2 O4 C42 123.2(3)
P2 O5 C61 118.8(3)
C81 O6 C82 117.3(4)
C84 O7 C85 96.0(9)
C88 O8 C89 112.5(5)
F1 B1 F2 105.6(6)
F1 B1 F3 117.1(7)
F1 B1 F4 109.3(6)
F2 B1 F3 108.8(7)
F2 B1 F4 109.2(6)
F3 B1 F4 106.7(6)
O1 C1 C2 116.3(4)
O1 C1 C10 119.2(4)
C2 C1 C10 124.4(5)
C1 C2 H2A 120.8
C1 C2 C3 118.4(5)
H2A C2 C3 120.8
C2 C3 H3A 119.5
C2 C3 C4 121.0(5)
H3A C3 C4 119.5
C3 C4 C5 121.2(5)
C3 C4 C9 120.4(5)
C5 C4 C9 118.5(5)
C4 C5 H5A 119.7
C4 C5 C6 120.6(6)
H5A C5 C6 119.7
C5 C6 H6A 119.8
C5 C6 C7 120.5(5)
H6A C6 C7 119.8
C6 C7 H7A 119.5
C6 C7 C8 121.1(6)
H7A C7 C8 119.5
C7 C8 H8A 119.5
C7 C8 C9 121.0(5)
H8A C8 C9 119.5
C4 C9 C8 118.3(5)
C4 C9 C10 118.2(5)
C8 C9 C10 123.5(5)
C1 C10 C9 117.4(5)
C1 C10 C11 120.6(4)
C9 C10 C11 121.9(5)
C10 C11 C12 124.0(4)
C10 C11 C20 118.8(5)
C12 C11 C20 117.1(5)
C11 C12 C13 122.5(5)
C11 C12 C17 119.5(4)
C13 C12 C17 118.1(5)
C12 C13 H13A 119.8
C12 C13 C14 120.4(5)
H13A C13 C14 119.8
C13 C14 H14A 119.6
C13 C14 C15 120.9(5)
H14A C14 C15 119.6
C14 C15 H15A 119.8
C14 C15 C16 120.4(6)
H15A C15 C16 119.8
C15 C16 H16A 119.6
C15 C16 C17 120.8(6)
H16A C16 C17 119.6
C12 C17 C16 119.0(5)
C12 C17 C18 120.1(5)
C16 C17 C18 120.9(5)
C17 C18 H18A 119.9
C17 C18 C19 120.1(5)
H18A C18 C19 119.9
C18 C19 H19A 119.8
C18 C19 C20 120.4(5)
H19A C19 C20 119.8
O2 C20 C11 119.6(4)
O2 C20 C19 117.7(4)
C11 C20 C19 122.6(5)
P1 C21 C22 111.0(4)
P1 C21 C30 128.3(4)
C22 C21 C30 120.6(5)
C21 C22 H22A 119.5
C21 C22 C23 121.0(5)
H22A C22 C23 119.5
C22 C23 H23A 119.5
C22 C23 C24 121.1(5)
H23A C23 C24 119.5
C23 C24 C25 122.0(5)
C23 C24 C29 118.6(5)
C25 C24 C29 119.4(5)
C24 C25 H25A 119.7
C24 C25 C26 120.5(6)
H25A C25 C26 119.7
C25 C26 H26A 119.4
C25 C26 C27 121.1(6)
H26A C26 C27 119.4
C26 C27 H27A 120.2
C26 C27 C28 119.5(6)
H27A C27 C28 120.2
C27 C28 H28A 119.1
C27 C28 C29 121.9(5)
H28A C28 C29 119.1
C24 C29 C28 117.5(5)
C24 C29 C30 120.4(5)
C28 C29 C30 122.0(5)
C21 C30 C29 118.2(4)
C21 C30 C31 124.2(4)
C29 C30 C31 117.5(4)
C30 C31 C32 118.6(5)
C30 C31 C40 120.5(5)
C32 C31 C40 120.8(5)
C31 C32 C33 123.5(5)
C31 C32 C37 119.0(5)
C33 C32 C37 117.4(5)
C32 C33 H33A 119.0
C32 C33 C34 121.9(5)
H33A C33 C34 119.0
C33 C34 H34A 119.7
C33 C34 C35 120.5(6)
H34A C34 C35 119.7
C34 C35 H35A 120.2
C34 C35 C36 119.6(5)
H35A C35 C36 120.2
C35 C36 H36A 119.3
C35 C36 C37 121.3(5)
H36A C36 C37 119.3
C32 C37 C36 119.1(6)
C32 C37 C38 118.2(5)
C36 C37 C38 122.6(5)
C37 C38 H38A 119.2
C37 C38 C39 121.7(5)
H38A C38 C39 119.2
C38 C39 H39A 120.0
C38 C39 C40 120.0(6)
H39A C39 C40 120.0
O3 C40 C31 116.3(4)
O3 C40 C39 123.5(5)
C31 C40 C39 120.2(5)
O3 C41 H41A 109.5
O3 C41 H41B 109.5
O3 C41 H41C 109.5
H41A C41 H41B 109.5
H41A C41 H41C 109.5
H41B C41 H41C 109.5
O4 C42 C43 116.7(4)
O4 C42 C51 119.0(4)
C43 C42 C51 124.3(5)
C42 C43 H43A 120.8
C42 C43 C44 118.3(5)
H43A C43 C44 120.8
C43 C44 H44A 119.0
C43 C44 C45 122.1(5)
H44A C44 C45 119.0
C44 C45 C46 122.8(5)
C44 C45 C50 119.9(5)
C46 C45 C50 117.1(5)
C45 C46 H46A 119.5
C45 C46 C47 121.0(6)
H46A C46 C47 119.5
C46 C47 H47A 119.7
C46 C47 C48 120.6(5)
H47A C47 C48 119.7
C47 C48 H48A 119.5
C47 C48 C49 121.0(6)
H48A C48 C49 119.5
C48 C49 H49A 119.4
C48 C49 C50 121.2(5)
H49A C49 C50 119.4
C45 C50 C49 119.0(5)
C45 C50 C51 117.6(5)
C49 C50 C51 123.3(5)
C42 C51 C50 117.3(5)
C42 C51 C52 121.4(5)
C50 C51 C52 121.3(5)
C51 C52 C53 122.6(4)
C51 C52 C61 120.1(4)
C53 C52 C61 117.2(4)
C52 C53 C54 122.5(4)
C52 C53 C58 119.4(5)
C54 C53 C58 118.0(5)
C53 C54 H54A 119.6
C53 C54 C55 120.8(5)
H54A C54 C55 119.6
C54 C55 H55A 119.6
C54 C55 C56 120.9(5)
H55A C55 C56 119.6
C55 C56 H56A 120.1
C55 C56 C57 119.9(5)
H56A C56 C57 120.1
C56 C57 H57A 119.2
C56 C57 C58 121.6(5)
H57A C57 C58 119.2
C53 C58 C57 118.8(5)
C53 C58 C59 119.1(5)
C57 C58 C59 122.0(5)
C58 C59 H59A 119.2
C58 C59 C60 121.5(5)
H59A C59 C60 119.2
C59 C60 H60A 120.8
C59 C60 C61 118.4(5)
H60A C60 C61 120.8
O5 C61 C52 120.5(4)
O5 C61 C60 115.4(4)
C52 C61 C60 124.1(5)
P2 C62 C63 123.0(4)
P2 C62 C71 115.7(4)
C63 C62 C71 121.3(5)
C62 C63 H63A 120.7
C62 C63 C64 118.7(5)
H63A C63 C64 120.7
C63 C64 H64A 118.6
C63 C64 C65 122.8(5)
H64A C64 C65 118.6
C64 C65 C66 123.4(5)
C64 C65 C70 117.8(5)
C66 C65 C70 118.7(5)
C65 C66 H66A 119.5
C65 C66 C67 121.0(6)
H66A C66 C67 119.5
C66 C67 H67A 119.8
C66 C67 C68 120.4(6)
H67A C67 C68 119.8
C67 C68 H68A 120.3
C67 C68 C69 119.5(6)
H68A C68 C69 120.3
C68 C69 H69A 119.0
C68 C69 C70 122.0(5)
H69A C69 C70 119.0
C65 C70 C69 118.3(5)
C65 C70 C71 118.3(5)
C69 C70 C71 123.4(5)
C62 C71 C70 120.9(5)
C62 C71 C72 119.8(5)
C70 C71 C72 119.2(5)
Rh1 C72 C71 115.2(3)
Rh1 C72 C73 80.9(3)
Rh1 C72 C81 75.6(3)
C71 C72 C73 118.7(4)
C71 C72 C81 119.9(4)
C73 C72 C81 121.3(5)
Rh1 C73 C72 62.8(3)
Rh1 C73 C74 130.7(4)
Rh1 C73 C78 74.6(3)
C72 C73 C74 124.2(5)
C72 C73 C78 117.2(5)
C74 C73 C78 118.5(5)
C73 C74 H74A 120.1
C73 C74 C75 119.8(5)
H74A C74 C75 120.1
C74 C75 H75A 119.2
C74 C75 C76 121.6(6)
H75A C75 C76 119.2
C75 C76 H76A 119.8
C75 C76 C77 120.5(5)
H76A C76 C77 119.8
C76 C77 H77A 119.4
C76 C77 C78 121.2(5)
H77A C77 C78 119.4
Rh1 C78 C73 71.1(3)
Rh1 C78 C77 131.8(4)
Rh1 C78 C79 66.9(3)
C73 C78 C77 118.3(5)
C73 C78 C79 118.0(5)
C77 C78 C79 123.6(5)
Rh1 C79 C78 78.6(3)
Rh1 C79 H79A 118.1
Rh1 C79 C80 73.1(3)
C78 C79 H79A 118.1
C78 C79 C80 123.8(5)
H79A C79 C80 118.1
Rh1 C80 C79 72.1(3)
Rh1 C80 H80A 120.4
Rh1 C80 C81 70.5(3)
C79 C80 H80A 120.4
C79 C80 C81 118.5(5)
H80A C80 C81 120.4
Rh1 C81 O6 129.0(4)
Rh1 C81 C72 67.4(3)
Rh1 C81 C80 73.6(3)
O6 C81 C72 115.7(4)
O6 C81 C80 125.3(4)
C72 C81 C80 119.0(4)
O6 C82 H82A 109.5
O6 C82 H82B 109.5
O6 C82 H82C 109.5
H82A C82 H82B 109.5
H82A C82 H82C 109.5
H82B C82 H82C 109.5
H83A C83 H83B 109.5
H83A C83 H83C 109.5
H83A C83 C84 109.5
H83B C83 H83C 109.5
H83B C83 C84 109.5
H83C C83 C84 109.5
O7 C84 C83 100.6(10)
O7 C84 H84A 111.7
O7 C84 H84B 111.7
C83 C84 H84A 111.7
C83 C84 H84B 111.7
H84A C84 H84B 109.4
O7 C85 H85A 112.0
O7 C85 H85B 112.0
O7 C85 C86 98.8(11)
H85A C85 H85B 109.7
H85A C85 C86 112.0
H85B C85 C86 112.0
C85 C86 H86A 109.5
C85 C86 H86B 109.5
C85 C86 H86C 109.5
H86A C86 H86B 109.5
H86A C86 H86C 109.5
H86B C86 H86C 109.5
H87A C87 H87B 109.5
H87A C87 H87C 109.5
H87A C87 C88 109.5
H87B C87 H87C 109.5
H87B C87 C88 109.5
H87C C87 C88 109.5
O8 C88 C87 107.1(6)
O8 C88 H88A 110.3
O8 C88 H88B 110.3
C87 C88 H88A 110.3
C87 C88 H88B 110.3
H88A C88 H88B 108.5
O8 C89 H89A 109.9
O8 C89 H89B 109.9
O8 C89 C90 108.9(5)
H89A C89 H89B 108.3
H89A C89 C90 109.9
H89B C89 C90 109.9
C89 C90 H90A 109.5
C89 C90 H90B 109.5
C89 C90 H90C 109.5
H90A C90 H90B 109.5
H90A C90 H90C 109.5
H90B C90 H90C 109.5

loop_
_geom_bond_atom_site_label_1
_geom_bond_atom_site_label_2
_geom_bond_distance
Rh1 P1 2.2145(14)
Rh1 P2 2.1882(14)
Rh1 C72 2.189(5)
Rh1 C73 2.431(5)
Rh1 C78 2.477(5)
Rh1 C79 2.324(5)
Rh1 C80 2.337(5)
Rh1 C81 2.296(5)
P1 O1 1.611(3)
P1 O2 1.619(4)
P1 C21 1.820(5)
P2 O4 1.619(4)
P2 O5 1.621(3)
P2 C62 1.834(5)
O1 C1 1.415(6)
O2 C20 1.386(6)
O3 C40 1.365(7)
O3 C41 1.424(6)
O4 C42 1.400(6)
O5 C61 1.409(6)
O6 C81 1.341(6)
O6 C82 1.461(7)
O7 C84 1.562(12)
O7 C85 1.455(10)
O8 C88 1.413(10)
O8 C89 1.433(8)
B1 F1 1.344(9)
B1 F2 1.330(8)
B1 F3 1.326(9)
B1 F4 1.372(8)
C1 C2 1.404(7)
C1 C10 1.360(7)
C2 H2A 0.950
C2 C3 1.366(8)
C3 H3A 0.950
C3 C4 1.404(8)
C4 C5 1.454(8)
C4 C9 1.426(8)
C5 H5A 0.950
C5 C6 1.347(9)
C6 H6A 0.950
C6 C7 1.400(8)
C7 H7A 0.950
C7 C8 1.369(8)
C8 H8A 0.950
C8 C9 1.416(8)
C9 C10 1.455(7)
C10 C11 1.491(7)
C11 C12 1.451(7)
C11 C20 1.383(7)
C12 C13 1.417(7)
C12 C17 1.422(7)
C13 H13A 0.950
C13 C14 1.362(8)
C14 H14A 0.950
C14 C15 1.401(8)
C15 H15A 0.950
C15 C16 1.344(8)
C16 H16A 0.950
C16 C17 1.417(8)
C17 C18 1.407(8)
C18 H18A 0.950
C18 C19 1.362(8)
C19 H19A 0.950
C19 C20 1.409(7)
C21 C22 1.418(7)
C21 C30 1.389(7)
C22 H22A 0.950
C22 C23 1.348(7)
C23 H23A 0.950
C23 C24 1.412(8)
C24 C25 1.418(8)
C24 C29 1.420(7)
C25 H25A 0.950
C25 C26 1.350(9)
C26 H26A 0.950
C26 C27 1.402(9)
C27 H27A 0.950
C27 C28 1.362(9)
C28 H28A 0.950
C28 C29 1.418(7)
C29 C30 1.433(7)
C30 C31 1.498(7)
C31 C32 1.423(8)
C31 C40 1.371(7)
C32 C33 1.415(8)
C32 C37 1.426(8)
C33 H33A 0.950
C33 C34 1.364(8)
C34 H34A 0.950
C34 C35 1.401(8)
C35 H35A 0.950
C35 C36 1.368(9)
C36 H36A 0.950
C36 C37 1.417(9)
C37 C38 1.409(9)
C38 H38A 0.950
C38 C39 1.373(9)
C39 H39A 0.950
C39 C40 1.405(8)
C41 H41A 0.980
C41 H41B 0.980
C41 H41C 0.980
C42 C43 1.397(7)
C42 C51 1.380(7)
C43 H43A 0.950
C43 C44 1.368(8)
C44 H44A 0.950
C44 C45 1.402(8)
C45 C46 1.432(8)
C45 C50 1.444(8)
C46 H46A 0.950
C46 C47 1.361(8)
C47 H47A 0.950
C47 C48 1.389(9)
C48 H48A 0.950
C48 C49 1.352(8)
C49 H49A 0.950
C49 C50 1.401(7)
C50 C51 1.470(8)
C51 C52 1.481(7)
C52 C53 1.434(7)
C52 C61 1.364(7)
C53 C54 1.417(7)
C53 C58 1.426(7)
C54 H54A 0.950
C54 C55 1.370(8)
C55 H55A 0.950
C55 C56 1.409(8)
C56 H56A 0.950
C56 C57 1.339(8)
C57 H57A 0.950
C57 C58 1.427(7)
C58 C59 1.399(7)
C59 H59A 0.950
C59 C60 1.365(8)
C60 H60A 0.950
C60 C61 1.396(7)
C62 C63 1.425(7)
C62 C71 1.360(7)
C63 H63A 0.950
C63 C64 1.356(7)
C64 H64A 0.950
C64 C65 1.423(8)
C65 C66 1.412(8)
C65 C70 1.439(7)
C66 H66A 0.950
C66 C67 1.363(9)
C67 H67A 0.950
C67 C68 1.423(9)
C68 H68A 0.950
C68 C69 1.364(8)
C69 H69A 0.950
C69 C70 1.403(8)
C70 C71 1.429(7)
C71 C72 1.498(7)
C72 C73 1.457(7)
C72 C81 1.425(7)
C73 C74 1.412(8)
C73 C78 1.449(8)
C74 H74A 0.950
C74 C75 1.361(8)
C75 H75A 0.950
C75 C76 1.399(9)
C76 H76A 0.950
C76 C77 1.343(9)
C77 H77A 0.950
C77 C78 1.409(8)
C78 C79 1.431(8)
C79 H79A 1.000
C79 C80 1.392(8)
C80 H80A 1.000
C80 C81 1.429(8)
C82 H82A 0.980
C82 H82B 0.980
C82 H82C 0.980
C83 H83A 0.980
C83 H83B 0.980
C83 H83C 0.980
C83 C84 1.610(16)
C84 H84A 0.990
C84 H84B 0.990
C85 H85A 0.990
C85 H85B 0.990
C85 C86 1.443(18)
C86 H86A 0.980
C86 H86B 0.980
C86 H86C 0.980
C87 H87A 0.980
C87 H87B 0.980
C87 H87C 0.980
C87 C88 1.484(11)
C88 H88A 0.990
C88 H88B 0.990
C89 H89A 0.990
C89 H89B 0.990
C89 C90 1.476(10)
C90 H90A 0.980
C90 H90B 0.980
C90 H90C 0.980

loop_
_geom_torsion_atom_site_label_1
_geom_torsion_atom_site_label_2
_geom_torsion_atom_site_label_3
_geom_torsion_atom_site_label_4
_geom_torsion
P2 Rh1 P1 O1 100.02(15)
P2 Rh1 P1 O2 -15.14(13)
P2 Rh1 P1 C21 -133.93(19)
C72 Rh1 P1 O1 15.2(14)
C72 Rh1 P1 O2 -100.0(13)
C72 Rh1 P1 C21 141.2(13)
C73 Rh1 P1 O1 -13.2(3)
C73 Rh1 P1 O2 -128.4(2)
C73 Rh1 P1 C21 112.8(3)
C78 Rh1 P1 O1 -42.3(2)
C78 Rh1 P1 O2 -157.43(19)
C78 Rh1 P1 C21 83.8(2)
C79 Rh1 P1 O1 -77.5(2)
C79 Rh1 P1 O2 167.30(19)
C79 Rh1 P1 C21 48.5(2)
C80 Rh1 P1 O1 -111.9(2)
C80 Rh1 P1 O2 132.9(2)
C80 Rh1 P1 C21 14.1(3)
C81 Rh1 P1 O1 -139.2(3)
C81 Rh1 P1 O2 105.6(3)
C81 Rh1 P1 C21 -13.1(3)
P1 Rh1 P2 O4 73.72(18)
P1 Rh1 P2 O5 -55.53(15)
P1 Rh1 P2 C62 -173.74(16)
C72 Rh1 P2 O4 -112.3(2)
C72 Rh1 P2 O5 118.5(2)
C72 Rh1 P2 C62 0.3(2)
C73 Rh1 P2 O4 -144.5(2)
C73 Rh1 P2 O5 86.20(19)
C73 Rh1 P2 C62 -32.0(2)
C78 Rh1 P2 O4 -156.9(2)
C78 Rh1 P2 O5 73.8(2)
C78 Rh1 P2 C62 -44.4(2)
C79 Rh1 P2 O4 -113.2(5)
C79 Rh1 P2 O5 117.6(4)
C79 Rh1 P2 C62 -0.6(5)
C80 Rh1 P2 O4 -65.5(3)
C80 Rh1 P2 O5 165.3(2)
C80 Rh1 P2 C62 47.1(3)
C81 Rh1 P2 O4 -79.1(2)
C81 Rh1 P2 O5 151.60(19)
C81 Rh1 P2 C62 33.4(2)
Rh1 P1 O1 C1 -64.4(3)
O2 P1 O1 C1 55.5(3)
C21 P1 O1 C1 161.8(3)
Rh1 P1 O2 C20 161.9(3)
O1 P1 O2 C20 36.8(4)
C21 P1 O2 C20 -69.5(4)
Rh1 P2 O4 C42 -92.4(4)
O5 P2 O4 C42 40.8(4)
C62 P2 O4 C42 151.3(4)
Rh1 P2 O5 C61 -170.7(3)
O4 P2 O5 C61 47.7(4)
C62 P2 O5 C61 -54.2(4)
P1 O1 C1 C2 102.2(4)
P1 O1 C1 C10 -79.5(5)
O1 C1 C2 C3 179.8(4)
C10 C1 C2 C3 1.7(8)
C1 C2 C3 C4 0.3(8)
C2 C3 C4 C5 179.7(5)
C2 C3 C4 C9 0.6(8)
C3 C4 C5 C6 -177.4(6)
C9 C4 C5 C6 1.6(8)
C4 C5 C6 C7 1.4(9)
C5 C6 C7 C8 -1.8(8)
C6 C7 C8 C9 -0.8(8)
C7 C8 C9 C4 3.8(7)
C7 C8 C9 C10 -178.1(5)
C3 C4 C9 C8 175.0(5)
C3 C4 C9 C10 -3.3(7)
C5 C4 C9 C8 -4.1(7)
C5 C4 C9 C10 177.7(4)
O1 C1 C10 C9 177.6(4)
O1 C1 C10 C11 -0.1(7)
C2 C1 C10 C9 -4.3(7)
C2 C1 C10 C11 178.0(5)
C4 C9 C10 C1 5.0(6)
C4 C9 C10 C11 -177.4(4)
C8 C9 C10 C1 -173.2(5)
C8 C9 C10 C11 4.5(7)
C1 C10 C11 C12 -130.2(5)
C1 C10 C11 C20 47.4(7)
C9 C10 C11 C12 52.2(6)
C9 C10 C11 C20 -130.2(5)
C10 C11 C12 C13 3.9(7)
C10 C11 C12 C17 -177.8(5)
C20 C11 C12 C13 -173.7(5)
C20 C11 C12 C17 4.5(7)
C11 C12 C13 C14 -174.5(5)
C17 C12 C13 C14 7.3(7)
C12 C13 C14 C15 -2.5(8)
C13 C14 C15 C16 -2.3(8)
C14 C15 C16 C17 2.1(8)
C15 C16 C17 C12 2.9(8)
C15 C16 C17 C18 -177.4(5)
C11 C12 C17 C16 174.3(4)
C11 C12 C17 C18 -5.5(7)
C13 C12 C17 C16 -7.4(7)
C13 C12 C17 C18 172.8(5)
C12 C17 C18 C19 2.1(7)
C16 C17 C18 C19 -177.6(5)
C17 C18 C19 C20 2.1(7)
C10 C11 C20 O2 6.9(7)
C10 C11 C20 C19 -178.2(4)
C12 C11 C20 O2 -175.4(4)
C12 C11 C20 C19 -0.4(7)
P1 O2 C20 C11 -75.4(5)
P1 O2 C20 C19 109.4(4)
C18 C19 C20 O2 172.1(4)
C18 C19 C20 C11 -3.0(7)
Rh1 P1 C21 C22 67.3(4)
Rh1 P1 C21 C30 -113.8(4)
O1 P1 C21 C22 -160.0(4)
O1 P1 C21 C30 18.9(5)
O2 P1 C21 C22 -55.1(4)
O2 P1 C21 C30 123.9(5)
P1 C21 C22 C23 177.4(4)
C30 C21 C22 C23 -1.6(8)
C21 C22 C23 C24 -0.9(9)
C22 C23 C24 C25 -177.7(6)
C22 C23 C24 C29 1.2(8)
C23 C24 C25 C26 -179.7(7)
C29 C24 C25 C26 1.3(10)
C24 C25 C26 C27 -1.4(12)
C25 C26 C27 C28 0.8(12)
C26 C27 C28 C29 -0.1(11)
C27 C28 C29 C24 0.0(9)
C27 C28 C29 C30 179.5(6)
C23 C24 C29 C28 -179.6(5)
C23 C24 C29 C30 0.9(8)
C25 C24 C29 C28 -0.6(8)
C25 C24 C29 C30 179.9(5)
P1 C21 C30 C29 -175.2(4)
P1 C21 C30 C31 8.6(8)
C22 C21 C30 C29 3.7(7)
C22 C21 C30 C31 -172.5(5)
C24 C29 C30 C21 -3.3(8)
C24 C29 C30 C31 173.1(5)
C28 C29 C30 C21 177.2(5)
C28 C29 C30 C31 -6.3(8)
C21 C30 C31 C32 92.8(6)
C21 C30 C31 C40 -91.9(6)
C29 C30 C31 C32 -83.4(6)
C29 C30 C31 C40 91.9(6)
C30 C31 C32 C33 0.2(8)
C30 C31 C32 C37 177.3(5)
C40 C31 C32 C33 -175.1(5)
C40 C31 C32 C37 2.0(8)
C31 C32 C33 C34 -179.2(5)
C37 C32 C33 C34 3.7(8)
C32 C33 C34 C35 -0.7(9)
C33 C34 C35 C36 -2.4(9)
C34 C35 C36 C37 2.4(9)
C35 C36 C37 C32 0.6(9)
C35 C36 C37 C38 -179.9(6)
C31 C32 C37 C36 179.2(5)
C31 C32 C37 C38 -0.3(8)
C33 C32 C37 C36 -3.5(8)
C33 C32 C37 C38 176.9(5)
C32 C37 C38 C39 -1.0(9)
C36 C37 C38 C39 179.5(6)
C37 C38 C39 C40 0.8(9)
C41 O3 C40 C31 171.6(4)
C41 O3 C40 C39 -8.6(7)
C30 C31 C40 O3 2.3(7)
C30 C31 C40 C39 -177.5(5)
C32 C31 C40 O3 177.5(5)
C32 C31 C40 C39 -2.2(8)
C38 C39 C40 O3 -178.8(5)
C38 C39 C40 C31 0.9(8)
P2 O4 C42 C43 115.5(4)
P2 O4 C42 C51 -67.5(5)
O4 C42 C43 C44 -178.8(4)
C51 C42 C43 C44 4.4(7)
C42 C43 C44 C45 2.4(8)
C43 C44 C45 C46 170.3(5)
C43 C44 C45 C50 -4.2(8)
C44 C45 C46 C47 -174.3(5)
C50 C45 C46 C47 0.3(7)
C45 C46 C47 C48 -1.7(8)
C46 C47 C48 C49 0.7(8)
C47 C48 C49 C50 1.8(8)
C48 C49 C50 C45 -3.1(7)
C48 C49 C50 C51 173.9(5)
C44 C45 C50 C49 176.9(5)
C44 C45 C50 C51 -0.3(7)
C46 C45 C50 C49 2.0(7)
C46 C45 C50 C51 -175.1(4)
O4 C42 C51 C50 174.6(4)
O4 C42 C51 C52 -4.9(6)
C43 C42 C51 C50 -8.7(7)
C43 C42 C51 C52 171.8(4)
C45 C50 C51 C42 6.3(7)
C45 C50 C51 C52 -174.2(4)
C49 C50 C51 C42 -170.7(4)
C49 C50 C51 C52 8.8(7)
C42 C51 C52 C53 -123.1(5)
C42 C51 C52 C61 53.6(6)
C50 C51 C52 C53 57.4(6)
C50 C51 C52 C61 -125.9(5)
C51 C52 C53 C54 1.9(7)
C51 C52 C53 C58 -179.3(4)
C61 C52 C53 C54 -174.9(4)
C61 C52 C53 C58 3.9(7)
C52 C53 C54 C55 179.7(5)
C58 C53 C54 C55 0.8(7)
C53 C54 C55 C56 1.1(8)
C54 C55 C56 C57 -3.1(8)
C55 C56 C57 C58 3.1(8)
C52 C53 C58 C57 -179.8(5)
C52 C53 C58 C59 -0.5(7)
C54 C53 C58 C57 -0.9(7)
C54 C53 C58 C59 178.4(5)
C56 C57 C58 C53 -1.1(8)
C56 C57 C58 C59 179.6(5)
C53 C58 C59 C60 -1.4(8)
C57 C58 C59 C60 177.8(5)
C58 C59 C60 C61 -0.1(8)
C51 C52 C61 O5 -2.3(7)
C51 C52 C61 C60 177.3(5)
C53 C52 C61 O5 174.6(4)
C53 C52 C61 C60 -5.8(7)
C59 C60 C61 O5 -176.4(4)
C59 C60 C61 C52 4.0(8)
P2 O5 C61 C52 -72.5(5)
P2 O5 C61 C60 107.9(4)
Rh1 P2 C62 C63 -179.1(4)
Rh1 P2 C62 C71 -0.5(4)
O4 P2 C62 C63 -46.0(4)
O4 P2 C62 C71 132.5(4)
O5 P2 C62 C63 59.4(4)
O5 P2 C62 C71 -122.0(4)
P2 C62 C63 C64 -178.1(4)
C71 C62 C63 C64 3.4(7)
C62 C63 C64 C65 -1.1(8)
C63 C64 C65 C66 -179.7(5)
C63 C64 C65 C70 -3.0(8)
C64 C65 C66 C67 177.0(6)
C70 C65 C66 C67 0.3(9)
C65 C66 C67 C68 -1.0(10)
C66 C67 C68 C69 1.3(10)
C67 C68 C69 C70 -1.0(9)
C68 C69 C70 C65 0.3(8)
C68 C69 C70 C71 178.6(5)
C64 C65 C70 C69 -176.9(5)
C64 C65 C70 C71 4.8(7)
C66 C65 C70 C69 0.0(7)
C66 C65 C70 C71 -178.3(5)
P2 C62 C71 C70 180.0(4)
P2 C62 C71 C72 0.5(6)
C63 C62 C71 C70 -1.5(7)
C63 C62 C71 C72 179.1(4)
C65 C70 C71 C62 -2.7(7)
C65 C70 C71 C72 176.7(4)
C69 C70 C71 C62 179.1(5)
C69 C70 C71 C72 -1.5(7)
C62 C71 C72 Rh1 -0.3(6)
C62 C71 C72 C73 93.1(6)
C62 C71 C72 C81 -87.7(6)
C70 C71 C72 Rh1 -179.7(4)
C70 C71 C72 C73 -86.3(6)
C70 C71 C72 C81 92.9(6)
P1 Rh1 C72 C71 85.4(14)
P1 Rh1 C72 C73 -32.1(15)
P1 Rh1 C72 C81 -157.9(12)
P2 Rh1 C72 C71 0.0(3)
P2 Rh1 C72 C73 -117.6(3)
P2 Rh1 C72 C81 116.6(3)
C73 Rh1 C72 C71 117.6(5)
C73 Rh1 C72 C81 -125.8(5)
C78 Rh1 C72 C71 145.2(4)
C78 Rh1 C72 C73 27.6(3)
C78 Rh1 C72 C81 -98.2(3)
C79 Rh1 C72 C71 179.6(4)
C79 Rh1 C72 C73 62.1(3)
C79 Rh1 C72 C81 -63.7(3)
C80 Rh1 C72 C71 -145.2(4)
C80 Rh1 C72 C73 97.3(3)
C80 Rh1 C72 C81 -28.5(3)
C81 Rh1 C72 C71 -116.6(5)
C81 Rh1 C72 C73 125.8(5)
Rh1 C72 C73 C74 122.5(5)
Rh1 C72 C73 C78 -53.2(4)
C71 C72 C73 Rh1 -113.8(5)
C71 C72 C73 C74 8.7(8)
C71 C72 C73 C78 -167.0(5)
C81 C72 C73 Rh1 66.9(4)
C81 C72 C73 C74 -170.6(5)
C81 C72 C73 C78 13.8(7)
P1 Rh1 C73 C72 175.2(2)
P1 Rh1 C73 C74 62.2(5)
P1 Rh1 C73 C78 -52.4(4)
P2 Rh1 C73 C72 63.7(3)
P2 Rh1 C73 C74 -49.3(5)
P2 Rh1 C73 C78 -163.9(3)
C72 Rh1 C73 C74 -113.0(6)
C72 Rh1 C73 C78 132.4(5)
C78 Rh1 C73 C72 -132.4(5)
C78 Rh1 C73 C74 114.6(6)
C79 Rh1 C73 C72 -104.7(3)
C79 Rh1 C73 C74 142.3(5)
C79 Rh1 C73 C78 27.7(3)
C80 Rh1 C73 C72 -69.6(3)
C80 Rh1 C73 C74 177.4(5)
C80 Rh1 C73 C78 62.8(3)
C81 Rh1 C73 C72 -32.8(3)
C81 Rh1 C73 C74 -145.8(5)
C81 Rh1 C73 C78 99.6(3)
Rh1 C73 C74 C75 -94.7(6)
C72 C73 C74 C75 -176.4(5)
C78 C73 C74 C75 -0.7(8)
C73 C74 C75 C76 0.3(9)
C74 C75 C76 C77 1.3(10)
C75 C76 C77 C78 -2.5(9)
C76 C77 C78 Rh1 91.3(7)
C76 C77 C78 C73 2.0(8)
C76 C77 C78 C79 179.1(6)
Rh1 C73 C78 C77 128.0(5)
Rh1 C73 C78 C79 -49.3(4)
C72 C73 C78 Rh1 47.6(4)
C72 C73 C78 C77 175.6(5)
C72 C73 C78 C79 -1.7(7)
C74 C73 C78 Rh1 -128.4(5)
C74 C73 C78 C77 -0.4(7)
C74 C73 C78 C79 -177.7(5)
P1 Rh1 C78 C73 145.2(3)
P1 Rh1 C78 C77 33.7(6)
P1 Rh1 C78 C79 -81.5(3)
P2 Rh1 C78 C73 21.9(4)
P2 Rh1 C78 C77 -89.6(6)
P2 Rh1 C78 C79 155.2(3)
C72 Rh1 C78 C73 -29.1(3)
C72 Rh1 C78 C77 -140.6(6)
C72 Rh1 C78 C79 104.2(3)
C73 Rh1 C78 C77 -111.5(7)
C73 Rh1 C78 C79 133.3(5)
C79 Rh1 C78 C73 -133.3(5)
C79 Rh1 C78 C77 115.2(7)
C80 Rh1 C78 C73 -104.1(3)
C80 Rh1 C78 C77 144.4(6)
C80 Rh1 C78 C79 29.2(3)
C81 Rh1 C78 C73 -67.4(3)
C81 Rh1 C78 C77 -178.9(6)
C81 Rh1 C78 C79 65.9(3)
Rh1 C78 C79 C80 -60.6(5)
C73 C78 C79 Rh1 51.2(4)
C73 C78 C79 C80 -9.3(8)
C77 C78 C79 Rh1 -125.9(5)
C77 C78 C79 C80 173.5(6)
P1 Rh1 C79 C78 110.2(3)
P1 Rh1 C79 C80 -119.0(3)
P2 Rh1 C79 C78 -62.8(6)
P2 Rh1 C79 C80 68.1(6)
C72 Rh1 C79 C78 -63.7(3)
C72 Rh1 C79 C80 67.2(4)
C73 Rh1 C79 C78 -27.6(3)
C73 Rh1 C79 C80 103.3(4)
C78 Rh1 C79 C80 130.9(5)
C80 Rh1 C79 C78 -130.9(5)
C81 Rh1 C79 C78 -100.8(3)
C81 Rh1 C79 C80 30.1(3)
Rh1 C79 C80 C81 -54.9(5)
C78 C79 C80 Rh1 63.2(5)
C78 C79 C80 C81 8.2(9)
P1 Rh1 C80 C79 73.8(4)
P1 Rh1 C80 C81 -155.9(3)
P2 Rh1 C80 C79 -153.6(3)
P2 Rh1 C80 C81 -23.3(4)
C72 Rh1 C80 C79 -101.0(4)
C72 Rh1 C80 C81 29.3(3)
C73 Rh1 C80 C79 -63.5(3)
C73 Rh1 C80 C81 66.8(3)
C78 Rh1 C80 C79 -28.9(3)
C78 Rh1 C80 C81 101.3(3)
C79 Rh1 C80 C81 130.3(5)
C81 Rh1 C80 C79 -130.3(5)
C82 O6 C81 Rh1 76.6(6)
C82 O6 C81 C72 157.5(5)
C82 O6 C81 C80 -20.7(8)
Rh1 C72 C81 O6 -123.8(4)
Rh1 C72 C81 C80 54.5(4)
C71 C72 C81 Rh1 111.1(5)
C71 C72 C81 O6 -12.8(7)
C71 C72 C81 C80 165.6(5)
C73 C72 C81 Rh1 -69.7(5)
C73 C72 C81 O6 166.5(5)
C73 C72 C81 C80 -15.2(8)
Rh1 C80 C81 O6 126.6(5)
Rh1 C80 C81 C72 -51.6(4)
C79 C80 C81 Rh1 55.7(5)
C79 C80 C81 O6 -177.7(5)
C79 C80 C81 C72 4.1(8)
P1 Rh1 C81 O6 -78.8(5)
P1 Rh1 C81 C72 175.7(2)
P1 Rh1 C81 C80 43.6(4)
P2 Rh1 C81 O6 40.8(4)
P2 Rh1 C81 C72 -64.7(3)
P2 Rh1 C81 C80 163.3(3)
C72 Rh1 C81 O6 105.5(5)
C72 Rh1 C81 C80 -132.1(4)
C73 Rh1 C81 O6 137.7(5)
C73 Rh1 C81 C72 32.2(3)
C73 Rh1 C81 C80 -99.8(3)
C78 Rh1 C81 O6 173.1(5)
C78 Rh1 C81 C72 67.6(3)
C78 Rh1 C81 C80 -64.5(3)
C79 Rh1 C81 O6 -151.6(5)
C79 Rh1 C81 C72 102.9(3)
C79 Rh1 C81 C80 -29.1(3)
C80 Rh1 C81 O6 -122.5(6)
C80 Rh1 C81 C72 132.1(4)
C85 O7 C84 C83 -177.7(10)
C84 O7 C85 C86 -176.2(8)
C89 O8 C88 C87 176.6(8)
C88 O8 C89 C90 -176.6(7)
